data_1548070
loop_
_publ_author_name
'Martin R. Lichtenthaler'
'Florian Stahl'
'Daniel Kratzert'
'Lorenz Heidinger'
'Erik Schleicher'
'Julian Hamann'
'Daniel Himmel'
'Stefan Weber'
'Ingo Krossing'

_publ_section_title
;
 Cationic cluster formation versus disproportionation of low-valent indium
 and gallium complexes of 2,2'-bipyridine
;
_journal_name_full 'Nature Communications'
_journal_page_first 8288
_journal_paper_doi 10.1038/ncomms9288
_journal_volume 6
_journal_year 2015
_chemical_formula_moiety '(In3 N12 C60 H48),(Al O4 C16 F36)3'
_chemical_formula_sum 'C108 H48 Al3 F108 In3 N12 O12'
_chemical_formula_weight 4182.98
_chemical_name_systematic '[In3(BIPY)6][Al(OC(CF3)3)4]3'
_space_group_crystal_system monoclinic
_space_group_IT_number 14
_space_group_name_Hall '-P 2ybc'
_space_group_name_H-M_alt 'P 1 21/c 1'
_symmetry_space_group_name_Hall '-P 2ybc'
_symmetry_space_group_name_H-M 'P 1 21/c 1'
_atom_sites_solution_hydrogens geom
_cell_angle_alpha 90
_cell_angle_beta 95.459(2)
_cell_angle_gamma 90
_cell_formula_units_Z 4
_cell_length_a 22.4009(11)
_cell_length_b 30.7088(16)
_cell_length_c 20.4177(10)
_cell_measurement_reflns_used 9861
_cell_measurement_temperature 100(2)
_cell_measurement_theta_max 55.151
_cell_measurement_theta_min 4.381
_cell_volume 13981.7(12)
_computing_cell_refinement 'SAINT V8.34A'
_computing_data_collection 'APEX2 v2014.7-1'
_computing_data_reduction 'SAINT V8.34A'
_computing_molecular_graphics 'Diamond 3.2i'
_computing_publication_material ShelXle-673
_computing_structure_refinement 'SHELXL-2014/7 (Sheldrick, 2014)'
_computing_structure_solution 'SHELXT-2014/6 (Sheldrick, 2014)'
_diffrn_ambient_temperature 100(2)
_diffrn_measured_fraction_theta_full 1.000
_diffrn_measured_fraction_theta_max 0.989
_diffrn_measurement_device_type 'Bruker Smart Apex II Quazar'
_diffrn_measurement_method 'phi and omega scans'
_diffrn_radiation_type MoK\a
_diffrn_radiation_wavelength 0.71073
_diffrn_reflns_av_R_equivalents 0.0877
_diffrn_reflns_av_unetI/netI 0.0429
_diffrn_reflns_Laue_measured_fraction_full 1.000
_diffrn_reflns_Laue_measured_fraction_max 0.989
_diffrn_reflns_limit_h_max 29
_diffrn_reflns_limit_h_min -29
_diffrn_reflns_limit_k_max 39
_diffrn_reflns_limit_k_min -39
_diffrn_reflns_limit_l_max 26
_diffrn_reflns_limit_l_min -26
_diffrn_reflns_number 206231
_diffrn_reflns_point_group_measured_fraction_full 1.000
_diffrn_reflns_point_group_measured_fraction_max 0.989
_diffrn_reflns_theta_full 25.242
_diffrn_reflns_theta_max 27.780
_diffrn_reflns_theta_min 0.913
_diffrn_source 'INCOATEC Mo Microsource'
_exptl_absorpt_coefficient_mu 0.716
_exptl_absorpt_correction_T_max 0.7456
_exptl_absorpt_correction_T_min 0.6307
_exptl_absorpt_correction_type multi-scan
_exptl_absorpt_process_details SADABS-2014/3
_exptl_crystal_colour yellow
_exptl_crystal_density_diffrn 1.987
_exptl_crystal_density_method 'not measured'
_exptl_crystal_description platelet
_exptl_crystal_F_000 8136
_exptl_crystal_size_max 0.370
_exptl_crystal_size_mid 0.210
_exptl_crystal_size_min 0.210
_refine_diff_density_max 1.628
_refine_diff_density_min -1.349
_refine_diff_density_rms 0.125
_refine_ls_extinction_coef .
_refine_ls_extinction_method none
_refine_ls_goodness_of_fit_ref 1.204
_refine_ls_hydrogen_treatment constr
_refine_ls_matrix_type full
_refine_ls_number_parameters 3337
_refine_ls_number_reflns 32673
_refine_ls_number_restraints 82692
_refine_ls_restrained_S_all 1.051
_refine_ls_R_factor_all 0.0755
_refine_ls_R_factor_gt 0.0680
_refine_ls_shift/su_max 0.002
_refine_ls_shift/su_mean 0.000
_refine_ls_structure_factor_coef Fsqd
_refine_ls_weighting_details 'w=1/[\s^2^(Fo^2^)+(0.0262P)^2^+94.0879P] where P=(Fo^2^+2Fc^2^)/3'
_refine_ls_weighting_scheme calc
_refine_ls_wR_factor_gt 0.1492
_refine_ls_wR_factor_ref 0.1530
_reflns_Friedel_coverage 0.000
_reflns_Friedel_fraction_full .
_reflns_Friedel_fraction_max .
_reflns_number_gt 29217
_reflns_number_total 32673
_reflns_threshold_expression 'I > 2\s(I)'
_cod_data_source_file ncomms9288-s3.cif
_cod_data_source_block P2m_a
_cod_database_code 1548070
_shelx_space_group_comment
;
The symmetry employed for this shelxl refinement is uniquely defined
by the following loop, which should always be used as a source of
symmetry information in preference to the above space-group names.
They are only intended as comments.
;
_shelx_estimated_absorpt_t_min 0.777
_shelx_estimated_absorpt_t_max 0.864

loop_
_space_group_symop_operation_xyz
'x, y, z'
'-x, y+1/2, -z+1/2'
'-x, -y, -z'
'x, -y-1/2, z-1/2'

loop_
_atom_site_label
_atom_site_type_symbol
_atom_site_fract_x
_atom_site_fract_y
_atom_site_fract_z
_atom_site_U_iso_or_equiv
_atom_site_adp_type
_atom_site_occupancy
_atom_site_site_symmetry_order
_atom_site_calc_flag
_atom_site_refinement_flags_posn
_atom_site_refinement_flags_adp
_atom_site_refinement_flags_occupancy
_atom_site_disorder_assembly
_atom_site_disorder_group
In1 In 0.23863(2) 0.51622(2) 0.26909(2) 0.01387(7) Uani 1 1 d . . . . .
In2 In 0.26611(2) 0.43187(2) 0.28222(2) 0.01831(7) Uani 1 1 d . . . . .
In3 In 0.32410(2) 0.49478(2) 0.36304(2) 0.01711(7) Uani 1 1 d . . . . .
Al1 Al 0.22101(6) 0.44871(5) 0.75749(6) 0.0161(3) Uani 1 1 d D . . . .
Al2 Al -0.05138(6) 0.23971(4) 0.50359(7) 0.0165(3) Uani 1 1 d D . . . .
Al3 Al 0.52309(7) 0.18801(5) 0.55766(7) 0.0202(3) Uani 1 1 d D . . . .
N1_1 N 0.23913(18) 0.59246(12) 0.2604(2) 0.0181(8) Uani 1 1 d . . . . .
N2_1 N 0.28032(18) 0.53859(14) 0.1718(2) 0.0200(8) Uani 1 1 d . . . . .
C1_1 C 0.2235(2) 0.61861(16) 0.3086(3) 0.0225(10) Uani 1 1 d . . . . .
H1_1 H 0.2136 0.6058 0.3486 0.027 Uiso 1 1 calc R U . . .
C2_1 C 0.2211(3) 0.66325(18) 0.3025(3) 0.0328(13) Uani 1 1 d . . . . .
H2_1 H 0.2110 0.6809 0.3380 0.039 Uiso 1 1 calc R U . . .
C3_1 C 0.2333(3) 0.68166(17) 0.2448(3) 0.0331(13) Uani 1 1 d . . . . .
H3_1 H 0.2304 0.7123 0.2391 0.040 Uiso 1 1 calc R U . . .
C4_1 C 0.2498(2) 0.65580(17) 0.1949(3) 0.0279(11) Uani 1 1 d . . . . .
H4_1 H 0.2587 0.6684 0.1545 0.033 Uiso 1 1 calc R U . . .
C5_1 C 0.2535(2) 0.61082(15) 0.2040(2) 0.0191(9) Uani 1 1 d . . . . .
C6_1 C 0.2761(2) 0.58100(16) 0.1547(2) 0.0200(9) Uani 1 1 d . . . . .
C7_1 C 0.2961(3) 0.59539(19) 0.0962(3) 0.0281(11) Uani 1 1 d . . . . .
H7_1 H 0.2916 0.6251 0.0837 0.034 Uiso 1 1 calc R U . . .
C8_1 C 0.3226(3) 0.5661(2) 0.0562(3) 0.0331(13) Uani 1 1 d . . . . .
H8_1 H 0.3359 0.5754 0.0157 0.040 Uiso 1 1 calc R U . . .
C9_1 C 0.3293(2) 0.5231(2) 0.0760(3) 0.0288(11) Uani 1 1 d . . . . .
H9_1 H 0.3491 0.5027 0.0506 0.035 Uiso 1 1 calc R U . . .
C10_1 C 0.3065(2) 0.51071(18) 0.1335(3) 0.0255(10) Uani 1 1 d . . . . .
H10_1 H 0.3096 0.4810 0.1464 0.031 Uiso 1 1 calc R U . . .
N1_2 N 0.15224(18) 0.53194(13) 0.32732(19) 0.0177(8) Uani 1 1 d . . . . .
N2_2 N 0.15035(17) 0.51432(12) 0.19815(18) 0.0141(7) Uani 1 1 d . . . . .
C1_2 C 0.1565(2) 0.54087(17) 0.3918(2) 0.0239(10) Uani 1 1 d . . . . .
H1_2 H 0.1920 0.5328 0.4180 0.029 Uiso 1 1 calc R U . . .
C2_2 C 0.1113(2) 0.56142(19) 0.4217(3) 0.0284(11) Uani 1 1 d . . . . .
H2_2 H 0.1151 0.5668 0.4677 0.034 Uiso 1 1 calc R U . . .
C3_2 C 0.0604(2) 0.5739(2) 0.3822(3) 0.0322(12) Uani 1 1 d . . . . .
H3_2 H 0.0295 0.5897 0.4005 0.039 Uiso 1 1 calc R U . . .
C4_2 C 0.0548(2) 0.56336(18) 0.3161(3) 0.0270(11) Uani 1 1 d . . . . .
H4_2 H 0.0196 0.5710 0.2887 0.032 Uiso 1 1 calc R U . . .
C5_2 C 0.1014(2) 0.54148(15) 0.2904(2) 0.0166(9) Uani 1 1 d . . . . .
C6_2 C 0.0982(2) 0.52589(14) 0.2210(2) 0.0143(8) Uani 1 1 d . . . . .
C7_2 C 0.0438(2) 0.52103(16) 0.1834(2) 0.0201(9) Uani 1 1 d . . . . .
H7_2 H 0.0075 0.5293 0.2005 0.024 Uiso 1 1 calc R U . . .
C8_2 C 0.0428(2) 0.50401(17) 0.1206(2) 0.0219(10) Uani 1 1 d . . . . .
H8_2 H 0.0059 0.5003 0.0942 0.026 Uiso 1 1 calc R U . . .
C9_2 C 0.0961(2) 0.49251(16) 0.0973(2) 0.0218(10) Uani 1 1 d . . . . .
H9_2 H 0.0966 0.4807 0.0543 0.026 Uiso 1 1 calc R U . . .
C10_2 C 0.1489(2) 0.49831(15) 0.1368(2) 0.0183(9) Uani 1 1 d . . . . .
H10_2 H 0.1856 0.4907 0.1200 0.022 Uiso 1 1 calc R U . . .
N1_3 N 0.15186(18) 0.41689(14) 0.2773(2) 0.0224(8) Uani 1 1 d . . . . .
N2_3 N 0.22463(19) 0.40205(14) 0.1801(2) 0.0223(9) Uani 1 1 d . . . . .
C1_3 C 0.1168(2) 0.42574(18) 0.3250(3) 0.0269(11) Uani 1 1 d . . . . .
H1_3 H 0.1355 0.4342 0.3668 0.032 Uiso 1 1 calc R U . . .
C2_3 C 0.0551(2) 0.42328(18) 0.3173(3) 0.0310(12) Uani 1 1 d . . . . .
H2_3 H 0.0319 0.4290 0.3529 0.037 Uiso 1 1 calc R U . . .
C3_3 C 0.0281(3) 0.4121(2) 0.2557(3) 0.0372(14) Uani 1 1 d . . . . .
H3_3 H -0.0143 0.4109 0.2478 0.045 Uiso 1 1 calc R U . . .
C4_3 C 0.0633(2) 0.40287(19) 0.2061(3) 0.0335(13) Uani 1 1 d . . . . .
H4_3 H 0.0454 0.3953 0.1636 0.040 Uiso 1 1 calc R U . . .
C5_3 C 0.1254(2) 0.40466(15) 0.2185(3) 0.0223(10) Uani 1 1 d . . . . .
C6_3 C 0.1656(2) 0.39299(14) 0.1674(2) 0.0194(9) Uani 1 1 d . . . . .
C7_3 C 0.1443(3) 0.37324(18) 0.1081(3) 0.0278(11) Uani 1 1 d . . . . .
H7_3 H 0.1028 0.3667 0.0997 0.033 Uiso 1 1 calc R U . . .
C8_3 C 0.1826(3) 0.36320(19) 0.0620(3) 0.0336(13) Uani 1 1 d . . . . .
H8_3 H 0.1678 0.3508 0.0210 0.040 Uiso 1 1 calc R U . . .
C9_3 C 0.2432(3) 0.37132(19) 0.0757(3) 0.0311(12) Uani 1 1 d . . . . .
H9_3 H 0.2712 0.3641 0.0453 0.037 Uiso 1 1 calc R U . . .
C10_3 C 0.2613(3) 0.39050(18) 0.1362(3) 0.0279(11) Uani 1 1 d . . . . .
H10_3 H 0.3029 0.3956 0.1466 0.033 Uiso 1 1 calc R U . . .
N1_4 N 0.28218(19) 0.36173(13) 0.3277(2) 0.0212(8) Uani 1 1 d . . . . .
N2_4 N 0.37082(19) 0.40487(14) 0.2703(2) 0.0229(9) Uani 1 1 d . . . . .
C1_4 C 0.2363(3) 0.33637(16) 0.3419(3) 0.0264(11) Uani 1 1 d . . . . .
H1_4 H 0.1974 0.3489 0.3397 0.032 Uiso 1 1 calc R U . . .
C2_4 C 0.2426(3) 0.29303(18) 0.3597(3) 0.0371(14) Uani 1 1 d . . . . .
H2_4 H 0.2091 0.2764 0.3703 0.044 Uiso 1 1 calc R U . . .
C3_4 C 0.2989(3) 0.27461(19) 0.3616(4) 0.0463(17) Uani 1 1 d . . . . .
H3_4 H 0.3048 0.2448 0.3729 0.056 Uiso 1 1 calc R U . . .
C4_4 C 0.3460(3) 0.29987(19) 0.3469(3) 0.0389(14) Uani 1 1 d . . . . .
H4_4 H 0.3852 0.2879 0.3487 0.047 Uiso 1 1 calc R U . . .
C5_4 C 0.3363(2) 0.34350(17) 0.3294(3) 0.0246(10) Uani 1 1 d . . . . .
C6_4 C 0.3858(2) 0.37136(17) 0.3103(3) 0.0255(11) Uani 1 1 d . . . . .
C7_4 C 0.4453(3) 0.3625(2) 0.3330(3) 0.0351(13) Uani 1 1 d . . . . .
H7_4 H 0.4548 0.3390 0.3625 0.042 Uiso 1 1 calc R U . . .
C8_4 C 0.4896(3) 0.3881(2) 0.3123(3) 0.0379(14) Uani 1 1 d . . . . .
H8_4 H 0.5304 0.3826 0.3272 0.045 Uiso 1 1 calc R U . . .
C9_4 C 0.4751(3) 0.4217(2) 0.2698(3) 0.0387(15) Uani 1 1 d . . . . .
H9_4 H 0.5052 0.4395 0.2541 0.046 Uiso 1 1 calc R U . . .
C10_4 C 0.4149(3) 0.4289(2) 0.2506(3) 0.0326(12) Uani 1 1 d . . . . .
H10_4 H 0.4046 0.4524 0.2215 0.039 Uiso 1 1 calc R U . . .
N1_5 N 0.3866(2) 0.56217(14) 0.3229(2) 0.0249(9) Uani 1 1 d . . . . .
N2_5 N 0.32976(17) 0.55682(12) 0.43464(19) 0.0171(8) Uani 1 1 d . . . . .
C1_5 C 0.4109(3) 0.56395(19) 0.2655(3) 0.0289(11) Uani 1 1 d . . . . .
H1_5 H 0.4200 0.5374 0.2449 0.035 Uiso 1 1 calc R U . . .
C2_5 C 0.4233(3) 0.6025(2) 0.2349(3) 0.0352(13) Uani 1 1 d . . . . .
H2_5 H 0.4424 0.6026 0.1953 0.042 Uiso 1 1 calc R U . . .
C3_5 C 0.4070(3) 0.6409(2) 0.2635(3) 0.0442(16) Uani 1 1 d . . . . .
H3_5 H 0.4129 0.6680 0.2426 0.053 Uiso 1 1 calc R U . . .
C4_5 C 0.3820(3) 0.63942(19) 0.3231(3) 0.0357(13) Uani 1 1 d . . . . .
H4_5 H 0.3709 0.6654 0.3440 0.043 Uiso 1 1 calc R U . . .
C5_5 C 0.3736(2) 0.59918(16) 0.3513(3) 0.0213(10) Uani 1 1 d . . . . .
C6_5 C 0.3494(2) 0.59606(15) 0.4163(2) 0.0184(9) Uani 1 1 d . . . . .
C7_5 C 0.3497(2) 0.63156(17) 0.4593(3) 0.0284(11) Uani 1 1 d . . . . .
H7_5 H 0.3616 0.6595 0.4455 0.034 Uiso 1 1 calc R U . . .
C8_5 C 0.3326(3) 0.62575(18) 0.5218(3) 0.0308(12) Uani 1 1 d . . . . .
H8_5 H 0.3331 0.6495 0.5516 0.037 Uiso 1 1 calc R U . . .
C9_5 C 0.3147(2) 0.58510(19) 0.5404(3) 0.0284(11) Uani 1 1 d . . . . .
H9_5 H 0.3035 0.5801 0.5835 0.034 Uiso 1 1 calc R U . . .
C10_5 C 0.3136(2) 0.55186(16) 0.4950(2) 0.0220(10) Uani 1 1 d . . . . .
H10_5 H 0.3005 0.5239 0.5075 0.026 Uiso 1 1 calc R U . . .
N1_6 N 0.41375(17) 0.46410(13) 0.41326(18) 0.0166(7) Uani 1 1 d . . . . .
N2_6 N 0.30448(18) 0.44327(13) 0.45526(19) 0.0183(8) Uani 1 1 d . . . . .
C1_6 C 0.4669(2) 0.48043(17) 0.4033(2) 0.0210(9) Uani 1 1 d . . . . .
H1_6 H 0.4687 0.5028 0.3714 0.025 Uiso 1 1 calc R U . . .
C2_6 C 0.5200(2) 0.4664(2) 0.4372(3) 0.0299(12) Uani 1 1 d . . . . .
H2_6 H 0.5574 0.4785 0.4284 0.036 Uiso 1 1 calc R U . . .
C3_6 C 0.5169(3) 0.4343(2) 0.4840(3) 0.0350(13) Uani 1 1 d . . . . .
H3_6 H 0.5525 0.4239 0.5081 0.042 Uiso 1 1 calc R U . . .
C4_6 C 0.4620(3) 0.41728(19) 0.4956(3) 0.0300(12) Uani 1 1 d . . . . .
H4_6 H 0.4591 0.3955 0.5281 0.036 Uiso 1 1 calc R U . . .
C5_6 C 0.4107(2) 0.43279(15) 0.4587(2) 0.0190(9) Uani 1 1 d . . . . .
C6_6 C 0.3508(2) 0.41567(16) 0.4691(2) 0.0194(9) Uani 1 1 d . . . . .
C7_6 C 0.3421(3) 0.37341(17) 0.4927(3) 0.0288(11) Uani 1 1 d . . . . .
H7_6 H 0.3754 0.3544 0.5017 0.035 Uiso 1 1 calc R U . . .
C8_6 C 0.2850(3) 0.35971(19) 0.5026(3) 0.0342(13) Uani 1 1 d . . . . .
H8_6 H 0.2784 0.3311 0.5180 0.041 Uiso 1 1 calc R U . . .
C9_6 C 0.2378(3) 0.38816(19) 0.4898(3) 0.0301(12) Uani 1 1 d . . . . .
H9_6 H 0.1982 0.3800 0.4975 0.036 Uiso 1 1 calc R U . . .
C10_6 C 0.2496(2) 0.42899(17) 0.4655(2) 0.0233(10) Uani 1 1 d . . . . .
H10_6 H 0.2167 0.4481 0.4553 0.028 Uiso 1 1 calc R U . . .
O1_7 O 0.21168(16) 0.39300(11) 0.75078(17) 0.0233(7) Uani 1 1 d D U . . .
C1_7 C 0.1851(2) 0.35651(15) 0.7697(3) 0.0284(10) Uani 1 1 d D U . . .
C2_7 C 0.2014(3) 0.34802(18) 0.8445(3) 0.0364(12) Uani 1 1 d D U . . .
F1_7 F 0.25866(19) 0.35666(15) 0.86124(19) 0.0510(10) Uani 1 1 d D U . . .
F2_7 F 0.1913(2) 0.30689(13) 0.8613(2) 0.0576(11) Uani 1 1 d D U . . .
F3_7 F 0.16909(18) 0.37317(12) 0.88057(17) 0.0410(8) Uani 1 1 d D U . . .
C3_7 C 0.2077(3) 0.31789(18) 0.7301(3) 0.0437(14) Uani 1 1 d D U . . .
F4_7 F 0.2635(2) 0.30684(13) 0.7526(2) 0.0548(11) Uani 1 1 d D U . . .
F5_7 F 0.1739(2) 0.28259(12) 0.7322(2) 0.0606(12) Uani 1 1 d D U . . .
F6_7 F 0.2092(2) 0.32902(13) 0.66722(19) 0.0525(10) Uani 1 1 d D U . . .
C4_7 C 0.1158(3) 0.35972(18) 0.7560(3) 0.0373(12) Uani 1 1 d D U . . .
F7_7 F 0.09891(19) 0.35630(15) 0.6922(2) 0.0530(10) Uani 1 1 d D U . . .
F8_7 F 0.08704(19) 0.32950(13) 0.7870(2) 0.0531(10) Uani 1 1 d D U . . .
F9_7 F 0.09675(16) 0.39854(12) 0.7749(2) 0.0437(9) Uani 1 1 d D U . . .
O1_8 O 0.16672(15) 0.47809(11) 0.70981(15) 0.0201(7) Uani 1 1 d D U . . .
C1_8 C 0.1485(2) 0.49309(17) 0.6491(2) 0.0242(10) Uani 1 1 d D U . . .
C2_8 C 0.1322(2) 0.45409(19) 0.6019(2) 0.0326(11) Uani 1 1 d D U . . .
F1_8 F 0.07963(15) 0.43683(13) 0.61456(19) 0.0428(9) Uani 1 1 d D U . . .
F2_8 F 0.17400(15) 0.42340(12) 0.60962(16) 0.0356(8) Uani 1 1 d D U . . .
F3_8 F 0.12769(18) 0.46625(15) 0.53807(16) 0.0477(10) Uani 1 1 d D U . . .
C3_8 C 0.1980(2) 0.52067(19) 0.6206(3) 0.0341(12) Uani 1 1 d D U . . .
F4_8 F 0.23946(15) 0.49498(12) 0.59771(16) 0.0360(8) Uani 1 1 d D U . . .
F5_8 F 0.17608(18) 0.54632(14) 0.57115(19) 0.0496(10) Uani 1 1 d D U . . .
F6_8 F 0.22489(17) 0.54668(12) 0.66697(18) 0.0417(8) Uani 1 1 d D U . . .
C4_8 C 0.0920(2) 0.52152(19) 0.6538(3) 0.0338(12) Uani 1 1 d D U . . .
F7_8 F 0.06108(17) 0.52744(15) 0.59501(17) 0.0472(10) Uani 1 1 d D U . . .
F8_8 F 0.10702(18) 0.56057(11) 0.67896(18) 0.0419(8) Uani 1 1 d D U . . .
F9_8 F 0.05478(14) 0.50273(12) 0.69304(16) 0.0348(7) Uani 1 1 d D U . . .
O1_9 O 0.21329(15) 0.46267(12) 0.83814(15) 0.0216(7) Uani 1 1 d D U . A 1
C1_9 C 0.2006(2) 0.49412(17) 0.8806(2) 0.0246(10) Uani 1 1 d D U . A 1
C2_9 C 0.2470(3) 0.53161(19) 0.8805(3) 0.0384(13) Uani 1 1 d D U . A 1
F1_9 F 0.29999(17) 0.51948(15) 0.91008(18) 0.0523(11) Uani 1 1 d D U . A 1
F2_9 F 0.2555(2) 0.54273(13) 0.81920(17) 0.0510(11) Uani 1 1 d D U . A 1
F3_9 F 0.2292(2) 0.56699(13) 0.9116(2) 0.0583(12) Uani 1 1 d D U . A 1
C3_9 C 0.1365(2) 0.5120(2) 0.8641(3) 0.0365(12) Uani 1 1 d D U . A 1
F4_9 F 0.09913(15) 0.47993(14) 0.84439(19) 0.0464(10) Uani 1 1 d D U . A 1
F5_9 F 0.1345(2) 0.54136(14) 0.81595(19) 0.0539(11) Uani 1 1 d D U . A 1
F6_9 F 0.11444(18) 0.53074(15) 0.91608(19) 0.0535(11) Uani 1 1 d D U . A 1
C4_9 C 0.2047(3) 0.47327(19) 0.9504(2) 0.0338(12) Uani 1 1 d D U . A 1
F7_9 F 0.15672(18) 0.44857(14) 0.95644(17) 0.0469(10) Uani 1 1 d D U . A 1
F8_9 F 0.25255(19) 0.44847(15) 0.96098(16) 0.0502(10) Uani 1 1 d D U . A 1
F9_9 F 0.20669(17) 0.50355(14) 0.99794(15) 0.0449(9) Uani 1 1 d D U . A 1
O1_10 O 0.2900(4) 0.4615(6) 0.7317(10) 0.0221(8) Uani 0.6281 1 d D U P A 1
C1_10 C 0.3479(4) 0.4503(3) 0.7287(5) 0.0272(10) Uani 0.6281 1 d D U P A 1
C2_10 C 0.3562(4) 0.4302(3) 0.6600(4) 0.0400(19) Uani 0.6281 1 d D U P A 1
F1_10 F 0.3103(6) 0.4046(5) 0.6430(6) 0.058(3) Uani 0.6281 1 d D U P A 1
F2_10 F 0.4075(4) 0.4090(4) 0.6576(4) 0.051(2) Uani 0.6281 1 d D U P A 1
F3_10 F 0.3547(6) 0.4606(3) 0.6139(4) 0.050(2) Uani 0.6281 1 d D U P A 1
C3_10 C 0.3869(4) 0.4916(3) 0.7374(5) 0.049(2) Uani 0.6281 1 d D U P A 1
F4_10 F 0.3916(6) 0.5055(4) 0.7988(5) 0.070(3) Uani 0.6281 1 d D U P A 1
F5_10 F 0.3631(7) 0.5250(4) 0.7055(7) 0.068(3) Uani 0.6281 1 d D U P A 1
F6_10 F 0.4419(4) 0.4861(4) 0.7199(5) 0.066(3) Uani 0.6281 1 d D U P A 1
C4_10 C 0.3701(4) 0.4167(3) 0.7817(4) 0.043(2) Uani 0.6281 1 d D U P A 1
F7_10 F 0.3471(7) 0.4257(5) 0.8369(6) 0.065(3) Uani 0.6281 1 d D U P A 1
F8_10 F 0.4290(3) 0.4152(3) 0.7920(5) 0.053(2) Uani 0.6281 1 d D U P A 1
F9_10 F 0.3517(5) 0.3779(3) 0.7669(4) 0.053(2) Uani 0.6281 1 d D U P A 1
O1_25 O 0.2888(6) 0.4624(10) 0.7293(16) 0.0221(8) Uani 0.372 1 d D U P A 2
C1_25 C 0.3472(5) 0.4525(5) 0.7277(7) 0.0272(10) Uani 0.372 1 d D U P A 2
C2_25 C 0.3761(6) 0.4850(5) 0.6820(7) 0.047(3) Uani 0.372 1 d D U P A 2
F1_25 F 0.3592(9) 0.4755(6) 0.6204(7) 0.056(4) Uani 0.372 1 d D U P A 2
F2_25 F 0.4353(5) 0.4855(8) 0.6914(8) 0.061(4) Uani 0.372 1 d D U P A 2
F3_25 F 0.3540(11) 0.5247(6) 0.6872(10) 0.058(4) Uani 0.372 1 d D U P A 2
C3_25 C 0.3808(6) 0.4548(6) 0.7968(6) 0.064(4) Uani 0.372 1 d D U P A 2
F4_25 F 0.3498(13) 0.4375(9) 0.8419(12) 0.085(6) Uani 0.372 1 d D U P A 2
F5_25 F 0.3882(9) 0.4950(6) 0.8183(9) 0.084(5) Uani 0.372 1 d D U P A 2
F6_25 F 0.4353(6) 0.4383(8) 0.8002(9) 0.093(6) Uani 0.372 1 d D U P A 2
C4_25 C 0.3548(7) 0.4064(5) 0.6994(8) 0.055(3) Uani 0.372 1 d D U P A 2
F7_25 F 0.3475(9) 0.3743(5) 0.7413(8) 0.065(4) Uani 0.372 1 d D U P A 2
F8_25 F 0.4102(7) 0.4020(8) 0.6803(10) 0.071(5) Uani 0.372 1 d D U P A 2
F9_25 F 0.3168(11) 0.3970(10) 0.6480(12) 0.064(5) Uani 0.372 1 d D U P A 2
O1_11 O -0.05746(18) 0.18623(11) 0.47988(17) 0.0248(7) Uani 1 1 d D U . . .
C1_11 C -0.0537(2) 0.15534(14) 0.4333(2) 0.0215(9) Uani 1 1 d D U . . .
C2_11 C -0.0583(3) 0.17553(18) 0.3631(2) 0.0321(11) Uani 1 1 d D U . . .
F1_11 F -0.04171(19) 0.14770(14) 0.31790(17) 0.0477(10) Uani 1 1 d D U . . .
F2_11 F -0.11398(17) 0.18823(12) 0.34523(17) 0.0409(8) Uani 1 1 d D U . . .
F3_11 F -0.02340(19) 0.21040(13) 0.36284(17) 0.0471(10) Uani 1 1 d D U . . .
C3_11 C 0.0065(2) 0.13092(18) 0.4462(3) 0.0320(11) Uani 1 1 d D U . . .
F4_11 F 0.05184(16) 0.15596(14) 0.4313(2) 0.0475(9) Uani 1 1 d D U . . .
F5_11 F 0.00839(17) 0.09416(13) 0.4121(2) 0.0486(10) Uani 1 1 d D U . . .
F6_11 F 0.01697(17) 0.12046(12) 0.50954(18) 0.0431(9) Uani 1 1 d D U . . .
C4_11 C -0.1068(2) 0.12314(15) 0.4372(2) 0.0253(10) Uani 1 1 d D U . . .
F7_11 F -0.11694(15) 0.09891(11) 0.38213(16) 0.0330(7) Uani 1 1 d D U . . .
F8_11 F -0.09647(18) 0.09565(11) 0.48729(18) 0.0412(9) Uani 1 1 d D U . . .
F9_11 F -0.15757(14) 0.14417(11) 0.44464(17) 0.0343(7) Uani 1 1 d D U . . .
O1_12 O -0.0959(5) 0.2764(5) 0.4572(8) 0.031(2) Uani 0.5168 1 d D U P B 1
C1_12 C -0.1469(4) 0.2994(3) 0.4483(5) 0.0350(14) Uani 0.5168 1 d D U P B 1
C2_12 C -0.1619(5) 0.3191(3) 0.5150(5) 0.0370(16) Uani 0.5168 1 d D U P B 1
F1_12 F -0.1868(5) 0.2904(3) 0.5523(5) 0.055(2) Uani 0.5168 1 d D U P B 1
F2_12 F -0.1978(8) 0.3538(7) 0.5109(16) 0.043(4) Uani 0.5168 1 d D U P B 1
F3_12 F -0.1103(9) 0.3319(9) 0.5479(9) 0.040(4) Uani 0.5168 1 d D U P B 1
C3_12 C -0.1363(5) 0.3383(3) 0.4006(5) 0.051(3) Uani 0.5168 1 d D U P B 1
F4_12 F -0.1054(5) 0.3232(4) 0.3529(5) 0.067(2) Uani 0.5168 1 d D U P B 1
F5_12 F -0.1036(5) 0.3686(3) 0.4318(5) 0.062(2) Uani 0.5168 1 d D U P B 1
F6_12 F -0.1859(5) 0.3561(3) 0.3743(5) 0.074(3) Uani 0.5168 1 d D U P B 1
C4_12 C -0.1992(5) 0.2720(3) 0.4166(6) 0.0480(18) Uani 0.5168 1 d D U P B 1
F7_12 F -0.1903(6) 0.2657(4) 0.3518(6) 0.059(3) Uani 0.5168 1 d D U P B 1
F8_12 F -0.2517(4) 0.2925(3) 0.4188(6) 0.068(3) Uani 0.5168 1 d D U P B 1
F9_12 F -0.2009(6) 0.2328(3) 0.4442(6) 0.065(3) Uani 0.5168 1 d D U P B 1
O1_22 O -0.1058(7) 0.2713(7) 0.4602(11) 0.031(2) Uani 0.3378 1 d D U P B 2
C1_22 C -0.1565(6) 0.2943(4) 0.4588(7) 0.0350(14) Uani 0.3378 1 d D U P B 2
C2_22 C -0.2053(6) 0.2688(4) 0.4928(7) 0.0480(18) Uani 0.3378 1 d D U P B 2
F1_22 F -0.2021(6) 0.2267(4) 0.4764(7) 0.039(3) Uani 0.3378 1 d D U P B 2
F2_22 F -0.2604(6) 0.2814(6) 0.4704(9) 0.056(4) Uani 0.3378 1 d D U P B 2
F3_22 F -0.1944(7) 0.2701(5) 0.5563(6) 0.048(3) Uani 0.3378 1 d D U P B 2
C3_22 C -0.1461(7) 0.3386(4) 0.4953(7) 0.0370(16) Uani 0.3378 1 d D U P B 2
F4_22 F -0.1179(7) 0.3672(4) 0.4604(7) 0.048(3) Uani 0.3378 1 d D U P B 2
F5_22 F -0.1150(13) 0.3339(12) 0.5538(12) 0.030(5) Uani 0.3378 1 d D U P B 2
F6_22 F -0.1992(12) 0.3552(11) 0.505(2) 0.042(6) Uani 0.3378 1 d D U P B 2
C4_22 C -0.1833(7) 0.3025(5) 0.3874(7) 0.058(3) Uani 0.3378 1 d D U P B 2
F7_22 F -0.1406(7) 0.3121(6) 0.3495(8) 0.067(2) Uani 0.3378 1 d D U P B 2
F8_22 F -0.2229(9) 0.3349(6) 0.3846(8) 0.067(5) Uani 0.3378 1 d D U P B 2
F9_22 F -0.2097(9) 0.2651(6) 0.3638(10) 0.068(5) Uani 0.3378 1 d D U P B 2
O1_33 O -0.1132(9) 0.2596(8) 0.4567(14) 0.031(2) Uani 0.1453 1 d D U P B 3
C1_33 C -0.1575(7) 0.2889(6) 0.4467(10) 0.0350(14) Uani 0.1453 1 d D U P B 3
C2_33 C -0.1672(13) 0.3049(9) 0.3746(10) 0.058(3) Uani 0.1453 1 d D U P B 3
F1_33 F -0.1254(16) 0.3311(12) 0.356(2) 0.067(2) Uani 0.1453 1 d D U P B 3
F2_33 F -0.2192(15) 0.3268(14) 0.3684(19) 0.067(7) Uani 0.1453 1 d D U P B 3
F3_33 F -0.1711(17) 0.2717(10) 0.3329(15) 0.059(7) Uani 0.1453 1 d D U P B 3
C3_33 C -0.2133(9) 0.2627(7) 0.4638(12) 0.0480(18) Uani 0.1453 1 d D U P B 3
F4_33 F -0.1945(16) 0.2312(10) 0.5072(16) 0.067(7) Uani 0.1453 1 d D U P B 3
F5_33 F -0.2336(10) 0.2395(8) 0.4113(12) 0.043(5) Uani 0.1453 1 d D U P B 3
F6_33 F -0.2542(16) 0.2840(13) 0.4934(17) 0.060(7) Uani 0.1453 1 d D U P B 3
C4_33 C -0.1462(10) 0.3304(6) 0.4889(11) 0.0370(16) Uani 0.1453 1 d D U P B 3
F7_33 F -0.1408(14) 0.3213(9) 0.5529(11) 0.045(5) Uani 0.1453 1 d D U P B 3
F8_33 F -0.1901(10) 0.3598(8) 0.4774(13) 0.033(5) Uani 0.1453 1 d D U P B 3
F9_33 F -0.0958(10) 0.3507(9) 0.4752(14) 0.050(5) Uani 0.1453 1 d D U P B 3
O1_13 O -0.06587(18) 0.24187(12) 0.58477(16) 0.0269(8) Uani 1 1 d D U . . .
C1_13 C -0.0613(2) 0.22195(17) 0.6441(2) 0.0295(11) Uani 1 1 d D U . . .
C2_13 C -0.0897(3) 0.17590(19) 0.6404(3) 0.0379(13) Uani 1 1 d D U . . .
F1_13 F -0.05301(17) 0.14684(11) 0.61727(17) 0.0376(8) Uani 1 1 d D U . . .
F2_13 F -0.1023(3) 0.16127(15) 0.6988(2) 0.0664(13) Uani 1 1 d D U . . .
F3_13 F -0.14034(18) 0.17589(14) 0.6002(2) 0.0540(10) Uani 1 1 d D U . . .
C3_13 C -0.0947(3) 0.2503(2) 0.6917(3) 0.0497(16) Uani 1 1 d D U . . .
F4_13 F -0.1538(2) 0.24481(16) 0.6794(3) 0.0704(14) Uani 1 1 d D U . . .
F5_13 F -0.0830(2) 0.29257(12) 0.68382(19) 0.0512(10) Uani 1 1 d D U . . .
F6_13 F -0.0802(3) 0.24018(16) 0.75426(19) 0.0730(15) Uani 1 1 d D U . . .
C4_13 C 0.0061(3) 0.21818(19) 0.6703(3) 0.0429(14) Uani 1 1 d D U . . .
F7_13 F 0.0141(3) 0.19163(15) 0.7223(2) 0.0694(14) Uani 1 1 d D U . . .
F8_13 F 0.0277(2) 0.25678(14) 0.6886(3) 0.0710(15) Uani 1 1 d D U . . .
F9_13 F 0.03730(17) 0.20224(13) 0.6236(2) 0.0504(10) Uani 1 1 d D U . . .
O1_14 O 0.0213(2) 0.25564(15) 0.4932(2) 0.0301(10) Uani 0.8738 1 d D U P B 1
C1_14 C 0.0627(3) 0.2859(2) 0.4861(3) 0.0336(11) Uani 0.8738 1 d D U P B 1
C2_14 C 0.0486(3) 0.3285(2) 0.5213(4) 0.0510(17) Uani 0.8738 1 d D U P B 1
F1_14 F 0.0079(3) 0.35246(16) 0.4840(3) 0.0648(14) Uani 0.8738 1 d D U P B 1
F2_14 F 0.0977(3) 0.3529(3) 0.5362(4) 0.070(2) Uani 0.8738 1 d D U P B 1
F3_14 F 0.0256(3) 0.32200(19) 0.5769(3) 0.0572(15) Uani 0.8738 1 d D U P B 1
C3_14 C 0.0661(3) 0.2957(2) 0.4112(4) 0.0466(16) Uani 0.8738 1 d D U P B 1
F4_14 F 0.0128(2) 0.30121(18) 0.3807(2) 0.0568(13) Uani 0.8738 1 d D U P B 1
F5_14 F 0.1001(3) 0.33110(16) 0.4029(3) 0.0589(14) Uani 0.8738 1 d D U P B 1
F6_14 F 0.0913(2) 0.26204(17) 0.3821(2) 0.0522(12) Uani 0.8738 1 d D U P B 1
C4_14 C 0.1240(3) 0.2681(2) 0.5161(4) 0.0428(15) Uani 0.8738 1 d D U P B 1
F7_14 F 0.1269(2) 0.2694(2) 0.5818(2) 0.0607(14) Uani 0.8738 1 d D U P B 1
F8_14 F 0.1710(2) 0.29046(16) 0.4983(3) 0.0537(12) Uani 0.8738 1 d D U P B 1
F9_14 F 0.1314(2) 0.22757(15) 0.4987(3) 0.0551(12) Uani 0.8738 1 d D U P B 1
O1_29 O 0.0018(9) 0.2740(8) 0.4782(13) 0.0301(10) Uani 0.1262 1 d D U P B 2
C1_29 C 0.0573(7) 0.2910(7) 0.4847(11) 0.0336(11) Uani 0.1262 1 d D U P B 2
C2_29 C 0.0543(13) 0.3391(7) 0.5071(14) 0.0510(17) Uani 0.1262 1 d D U P B 2
F1_29 F 0.0334(16) 0.3593(11) 0.4519(15) 0.065(6) Uani 0.1262 1 d D U P B 2
F2_29 F 0.1067(15) 0.3565(17) 0.528(3) 0.050(7) Uani 0.1262 1 d D U P B 2
F3_29 F 0.0180(16) 0.3403(10) 0.5550(16) 0.048(6) Uani 0.1262 1 d D U P B 2
C3_29 C 0.0996(11) 0.2644(7) 0.5339(11) 0.0428(15) Uani 0.1262 1 d D U P B 2
F4_29 F 0.0884(13) 0.2220(7) 0.5262(15) 0.049(6) Uani 0.1262 1 d D U P B 2
F5_29 F 0.0898(15) 0.2793(11) 0.5930(13) 0.058(6) Uani 0.1262 1 d D U P B 2
F6_29 F 0.1550(11) 0.2707(10) 0.5173(16) 0.044(6) Uani 0.1262 1 d D U P B 2
C4_29 C 0.0860(11) 0.2900(8) 0.4184(11) 0.0466(16) Uani 0.1262 1 d D U P B 2
F7_29 F 0.1069(14) 0.2495(8) 0.4174(17) 0.052(6) Uani 0.1262 1 d D U P B 2
F8_29 F 0.1277(14) 0.3210(10) 0.4232(17) 0.053(6) Uani 0.1262 1 d D U P B 2
F9_29 F 0.0464(13) 0.3005(11) 0.3694(14) 0.049(6) Uani 0.1262 1 d D U P B 2
O1_15 O 0.5043(4) 0.1334(2) 0.5586(7) 0.0253(16) Uani 0.5135 1 d D U P C 1
C1_15 C 0.4778(5) 0.0987(3) 0.5274(4) 0.0238(12) Uani 0.5135 1 d D U P C 1
C2_15 C 0.5006(5) 0.0567(3) 0.5636(5) 0.0291(16) Uani 0.5135 1 d D U P C 1
F1_15 F 0.5032(4) 0.0614(4) 0.6286(4) 0.034(2) Uani 0.5135 1 d D U P C 1
F2_15 F 0.5557(5) 0.0456(4) 0.5488(8) 0.034(2) Uani 0.5135 1 d D U P C 1
F3_15 F 0.4639(4) 0.0230(3) 0.5470(6) 0.037(2) Uani 0.5135 1 d D U P C 1
C3_15 C 0.4084(4) 0.1007(3) 0.5281(5) 0.0342(15) Uani 0.5135 1 d D U P C 1
F4_15 F 0.3796(3) 0.0740(2) 0.4854(4) 0.0430(17) Uani 0.5135 1 d D U P C 1
F5_15 F 0.3894(3) 0.1410(2) 0.5143(4) 0.0422(17) Uani 0.5135 1 d D U P C 1
F6_15 F 0.3927(5) 0.0904(3) 0.5877(5) 0.045(2) Uani 0.5135 1 d D U P C 1
C4_15 C 0.4917(5) 0.0955(3) 0.4543(5) 0.0302(15) Uani 0.5135 1 d D U P C 1
F7_15 F 0.4594(4) 0.1254(3) 0.4191(4) 0.033(2) Uani 0.5135 1 d D U P C 1
F8_15 F 0.5492(4) 0.1048(3) 0.4479(5) 0.037(2) Uani 0.5135 1 d D U P C 1
F9_15 F 0.4798(4) 0.0569(2) 0.4271(3) 0.0400(17) Uani 0.5135 1 d D U P C 1
O1_27 O 0.5178(8) 0.1317(4) 0.5538(13) 0.0253(16) Uani 0.2685 1 d D U P C 2
C1_27 C 0.4799(7) 0.0976(4) 0.5446(7) 0.0238(12) Uani 0.2685 1 d D U P C 2
C2_27 C 0.4247(6) 0.1059(5) 0.5838(7) 0.0342(15) Uani 0.2685 1 d D U P C 2
F1_27 F 0.4397(5) 0.1240(4) 0.6424(5) 0.031(2) Uani 0.2685 1 d D U P C 2
F2_27 F 0.3976(8) 0.0687(5) 0.5966(9) 0.042(4) Uani 0.2685 1 d D U P C 2
F3_27 F 0.3853(6) 0.1324(4) 0.5514(7) 0.039(3) Uani 0.2685 1 d D U P C 2
C3_27 C 0.4585(6) 0.0910(4) 0.4713(6) 0.0302(15) Uani 0.2685 1 d D U P C 2
F4_27 F 0.5033(6) 0.0768(5) 0.4384(7) 0.035(3) Uani 0.2685 1 d D U P C 2
F5_27 F 0.4402(7) 0.1290(4) 0.4437(8) 0.039(3) Uani 0.2685 1 d D U P C 2
F6_27 F 0.4146(8) 0.0616(6) 0.4631(8) 0.055(4) Uani 0.2685 1 d D U P C 2
C4_27 C 0.5128(8) 0.0565(5) 0.5731(9) 0.0291(16) Uani 0.2685 1 d D U P C 2
F7_27 F 0.5656(11) 0.0540(10) 0.5485(16) 0.034(2) Uani 0.2685 1 d D U P C 2
F8_27 F 0.4830(10) 0.0198(7) 0.5587(13) 0.037(2) Uani 0.2685 1 d D U P C 2
F9_27 F 0.5247(9) 0.0589(8) 0.6376(8) 0.034(2) Uani 0.2685 1 d D U P C 2
O1_31 O 0.4804(7) 0.1419(4) 0.5367(8) 0.0253(16) Uani 0.218 1 d D U P C 3
C1_31 C 0.4805(7) 0.0997(4) 0.5182(8) 0.0238(12) Uani 0.218 1 d D U P C 3
C2_31 C 0.5205(7) 0.0724(5) 0.5690(7) 0.0291(16) Uani 0.218 1 d D U P C 3
F1_31 F 0.5781(6) 0.0798(6) 0.5637(8) 0.042(3) Uani 0.218 1 d D U P C 3
F2_31 F 0.5086(9) 0.0300(5) 0.5635(9) 0.047(4) Uani 0.218 1 d D U P C 3
F3_31 F 0.5127(9) 0.0849(6) 0.6299(7) 0.040(4) Uani 0.218 1 d D U P C 3
C3_31 C 0.4158(7) 0.0816(5) 0.5122(8) 0.0342(15) Uani 0.218 1 d D U P C 3
F4_31 F 0.3785(7) 0.1092(5) 0.4784(8) 0.044(3) Uani 0.218 1 d D U P C 3
F5_31 F 0.3918(12) 0.0759(8) 0.5687(8) 0.047(5) Uani 0.218 1 d D U P C 3
F6_31 F 0.4118(9) 0.0431(5) 0.4809(8) 0.040(4) Uani 0.218 1 d D U P C 3
C4_31 C 0.5057(8) 0.0966(6) 0.4499(8) 0.0302(15) Uani 0.218 1 d D U P C 3
F7_31 F 0.4671(8) 0.1113(7) 0.4016(8) 0.035(4) Uani 0.218 1 d D U P C 3
F8_31 F 0.5197(10) 0.0556(5) 0.4357(9) 0.041(4) Uani 0.218 1 d D U P C 3
F9_31 F 0.5562(9) 0.1197(6) 0.4503(12) 0.028(4) Uani 0.218 1 d D U P C 3
O1_16 O 0.5821(5) 0.1952(6) 0.6180(7) 0.030(2) Uani 0.3471 1 d D U P C 1
C1_16 C 0.6364(5) 0.1822(5) 0.6451(7) 0.0367(12) Uani 0.3471 1 d D U P C 1
C2_16 C 0.6579(6) 0.2161(4) 0.6982(7) 0.0498(18) Uani 0.3471 1 d D U P C 1
F1_16 F 0.7145(6) 0.2104(7) 0.7223(10) 0.059(5) Uani 0.3471 1 d D U P C 1
F2_16 F 0.6237(6) 0.2103(5) 0.7475(6) 0.070(2) Uani 0.3471 1 d D U P C 1
F3_16 F 0.6512(8) 0.2568(4) 0.6764(9) 0.069(4) Uani 0.3471 1 d D U P C 1
C3_16 C 0.6849(6) 0.1793(5) 0.5953(7) 0.054(2) Uani 0.3471 1 d D U P C 1
F4_16 F 0.7039(10) 0.2187(5) 0.5806(11) 0.089(5) Uani 0.3471 1 d D U P C 1
F5_16 F 0.6640(6) 0.1588(5) 0.5419(6) 0.048(3) Uani 0.3471 1 d D U P C 1
F6_16 F 0.7327(5) 0.1557(5) 0.6205(8) 0.053(3) Uani 0.3471 1 d D U P C 1
C4_16 C 0.6310(6) 0.1362(4) 0.6757(7) 0.045(3) Uani 0.3471 1 d D U P C 1
F7_16 F 0.6323(5) 0.1053(4) 0.6295(6) 0.052(3) Uani 0.3471 1 d D U P C 1
F8_16 F 0.6725(5) 0.1282(4) 0.7255(7) 0.054(3) Uani 0.3471 1 d D U P C 1
F9_16 F 0.5763(5) 0.1336(5) 0.6986(8) 0.049(3) Uani 0.3471 1 d D U P C 1
O1_19 O 0.5931(6) 0.1968(7) 0.6007(8) 0.030(2) Uani 0.3116 1 d D U P C 2
C1_19 C 0.6349(6) 0.1864(5) 0.6493(7) 0.0367(12) Uani 0.3116 1 d D U P C 2
C2_19 C 0.6102(7) 0.1633(5) 0.7088(7) 0.049(2) Uani 0.3116 1 d D U P C 2
F1_19 F 0.5598(7) 0.1853(5) 0.7187(8) 0.070(2) Uani 0.3116 1 d D U P C 2
F2_19 F 0.6466(8) 0.1678(6) 0.7637(6) 0.068(4) Uani 0.3116 1 d D U P C 2
F3_19 F 0.5991(12) 0.1224(5) 0.6916(10) 0.061(5) Uani 0.3116 1 d D U P C 2
C3_19 C 0.6837(7) 0.1566(5) 0.6237(8) 0.054(2) Uani 0.3116 1 d D U P C 2
F4_19 F 0.7202(9) 0.1811(6) 0.5908(10) 0.082(4) Uani 0.3116 1 d D U P C 2
F5_19 F 0.6590(7) 0.1241(5) 0.5893(8) 0.061(4) Uani 0.3116 1 d D U P C 2
F6_19 F 0.7162(8) 0.1383(5) 0.6760(8) 0.068(4) Uani 0.3116 1 d D U P C 2
C4_19 C 0.6690(7) 0.2286(5) 0.6735(7) 0.0498(18) Uani 0.3116 1 d D U P C 2
F7_19 F 0.6863(7) 0.2515(6) 0.6231(7) 0.062(4) Uani 0.3116 1 d D U P C 2
F8_19 F 0.7220(7) 0.2200(7) 0.7062(11) 0.051(4) Uani 0.3116 1 d D U P C 2
F9_19 F 0.6333(7) 0.2519(4) 0.7091(9) 0.046(3) Uani 0.3116 1 d D U P C 2
O1_28 O 0.5762(7) 0.1757(6) 0.6189(8) 0.030(2) Uani 0.2049 1 d D U P C 3
C1_28 C 0.6281(7) 0.1846(6) 0.6560(8) 0.0367(12) Uani 0.2049 1 d D U P C 3
C2_28 C 0.6261(9) 0.1594(7) 0.7216(9) 0.049(2) Uani 0.2049 1 d D U P C 3
F1_28 F 0.5961(11) 0.1856(9) 0.7591(14) 0.070(2) Uani 0.2049 1 d D U P C 3
F2_28 F 0.6814(9) 0.1546(9) 0.7497(11) 0.060(5) Uani 0.2049 1 d D U P C 3
F3_28 F 0.5992(14) 0.1216(8) 0.7160(12) 0.056(6) Uani 0.2049 1 d D U P C 3
C3_28 C 0.6795(8) 0.1671(6) 0.6189(9) 0.054(2) Uani 0.2049 1 d D U P C 3
F4_28 F 0.6747(10) 0.1772(8) 0.5556(9) 0.051(5) Uani 0.2049 1 d D U P C 3
F5_28 F 0.6814(13) 0.1239(6) 0.6297(16) 0.085(6) Uani 0.2049 1 d D U P C 3
F6_28 F 0.7310(10) 0.1836(9) 0.6471(12) 0.072(5) Uani 0.2049 1 d D U P C 3
C4_28 C 0.6306(9) 0.2338(5) 0.6713(9) 0.0498(18) Uani 0.2049 1 d D U P C 3
F7_28 F 0.6477(13) 0.2553(9) 0.6194(11) 0.070(6) Uani 0.2049 1 d D U P C 3
F8_28 F 0.6658(11) 0.2442(8) 0.7257(10) 0.067(5) Uani 0.2049 1 d D U P C 3
F9_28 F 0.5779(8) 0.2512(7) 0.6825(12) 0.068(5) Uani 0.2049 1 d D U P C 3
O1_34 O 0.5869(11) 0.1999(12) 0.6073(16) 0.030(2) Uani 0.1364 1 d D U P C 4
C1_34 C 0.6358(7) 0.1911(8) 0.6472(10) 0.0367(12) Uani 0.1364 1 d D U P C 4
C2_34 C 0.6252(12) 0.2010(9) 0.7193(10) 0.0498(18) Uani 0.1364 1 d D U P C 4
F1_34 F 0.6147(17) 0.2438(8) 0.7233(15) 0.050(6) Uani 0.1364 1 d D U P C 4
F2_34 F 0.6776(14) 0.1933(13) 0.7557(16) 0.072(7) Uani 0.1364 1 d D U P C 4
F3_34 F 0.5840(16) 0.1829(13) 0.754(2) 0.070(2) Uani 0.1364 1 d D U P C 4
C3_34 C 0.6596(11) 0.1445(7) 0.6382(12) 0.054(2) Uani 0.1364 1 d D U P C 4
F4_34 F 0.6377(15) 0.1302(12) 0.5791(14) 0.059(7) Uani 0.1364 1 d D U P C 4
F5_34 F 0.6451(17) 0.1173(10) 0.6839(15) 0.060(6) Uani 0.1364 1 d D U P C 4
F6_34 F 0.7197(11) 0.1438(11) 0.6373(18) 0.044(6) Uani 0.1364 1 d D U P C 4
C4_34 C 0.6872(10) 0.2214(8) 0.6267(13) 0.054(5) Uani 0.1364 1 d D U P C 4
F7_34 F 0.701(2) 0.2047(12) 0.5699(15) 0.060(7) Uani 0.1364 1 d D U P C 4
F8_34 F 0.7327(13) 0.2226(12) 0.6721(16) 0.062(7) Uani 0.1364 1 d D U P C 4
F9_34 F 0.6654(18) 0.2610(10) 0.617(2) 0.062(8) Uani 0.1364 1 d D U P C 4
O1_17 O 0.4634(5) 0.2211(4) 0.5736(6) 0.0242(17) Uani 0.4835 1 d D U P C 1
C1_17 C 0.4318(4) 0.2400(3) 0.6186(5) 0.0305(13) Uani 0.4835 1 d D U P C 1
C2_17 C 0.4272(5) 0.2092(3) 0.6784(5) 0.0405(18) Uani 0.4835 1 d D U P C 1
F1_17 F 0.4142(5) 0.1684(2) 0.6595(4) 0.050(2) Uani 0.4835 1 d D U P C 1
F2_17 F 0.4794(5) 0.2082(3) 0.7156(4) 0.056(2) Uani 0.4835 1 d D U P C 1
F3_17 F 0.3866(6) 0.2220(3) 0.7169(5) 0.057(3) Uani 0.4835 1 d D U P C 1
C3_17 C 0.4612(5) 0.2835(3) 0.6438(5) 0.0386(16) Uani 0.4835 1 d D U P C 1
F4_17 F 0.4385(6) 0.2982(3) 0.6983(4) 0.059(3) Uani 0.4835 1 d D U P C 1
F5_17 F 0.5198(4) 0.2782(3) 0.6578(5) 0.058(2) Uani 0.4835 1 d D U P C 1
F6_17 F 0.4533(8) 0.3127(5) 0.5965(7) 0.046(2) Uani 0.4835 1 d D U P C 1
C4_17 C 0.3676(4) 0.2490(3) 0.5868(5) 0.0372(16) Uani 0.4835 1 d D U P C 1
F7_17 F 0.3378(4) 0.2782(3) 0.6189(4) 0.0515(18) Uani 0.4835 1 d D U P C 1
F8_17 F 0.3352(4) 0.2126(3) 0.5801(5) 0.050(2) Uani 0.4835 1 d D U P C 1
F9_17 F 0.3685(9) 0.2643(5) 0.5254(6) 0.044(3) Uani 0.4835 1 d D U P C 1
O1_26 O 0.4692(7) 0.2113(5) 0.5976(7) 0.0242(17) Uani 0.2606 1 d D U P C 2
C1_26 C 0.4338(6) 0.2463(4) 0.6059(7) 0.0305(13) Uani 0.2606 1 d D U P C 2
C2_26 C 0.3944(7) 0.2326(5) 0.6604(7) 0.0405(18) Uani 0.2606 1 d D U P C 2
F1_26 F 0.3505(6) 0.2069(5) 0.6354(7) 0.047(3) Uani 0.2606 1 d D U P C 2
F2_26 F 0.3694(7) 0.2681(4) 0.6832(8) 0.0515(18) Uani 0.2606 1 d D U P C 2
F3_26 F 0.4270(7) 0.2125(4) 0.7100(6) 0.034(3) Uani 0.2606 1 d D U P C 2
C3_26 C 0.4747(7) 0.2854(5) 0.6263(7) 0.0386(16) Uani 0.2606 1 d D U P C 2
F4_26 F 0.5217(6) 0.2889(4) 0.5909(6) 0.037(3) Uani 0.2606 1 d D U P C 2
F5_26 F 0.4959(7) 0.2806(5) 0.6894(6) 0.037(3) Uani 0.2606 1 d D U P C 2
F6_26 F 0.4449(9) 0.3226(5) 0.6203(9) 0.046(2) Uani 0.2606 1 d D U P C 2
C4_26 C 0.3959(7) 0.2561(5) 0.5399(7) 0.0372(16) Uani 0.2606 1 d D U P C 2
F7_26 F 0.4266(6) 0.2797(4) 0.4996(7) 0.044(3) Uani 0.2606 1 d D U P C 2
F8_26 F 0.3477(7) 0.2794(5) 0.5521(9) 0.054(4) Uani 0.2606 1 d D U P C 2
F9_26 F 0.3760(8) 0.2206(5) 0.5085(8) 0.050(4) Uani 0.2606 1 d D U P C 2
O1_32 O 0.4704(8) 0.2245(8) 0.5848(10) 0.0242(17) Uani 0.256 1 d D U P C 3
C1_32 C 0.4189(6) 0.2350(5) 0.6086(7) 0.0305(13) Uani 0.256 1 d D U P C 3
C2_32 C 0.3658(7) 0.2339(5) 0.5525(7) 0.0372(16) Uani 0.256 1 d D U P C 3
F1_32 F 0.3682(17) 0.2688(7) 0.5146(13) 0.042(5) Uani 0.256 1 d D U P C 3
F2_32 F 0.3115(7) 0.2328(6) 0.5743(8) 0.052(4) Uani 0.256 1 d D U P C 3
F3_32 F 0.3704(7) 0.1988(5) 0.5157(7) 0.042(3) Uani 0.256 1 d D U P C 3
C3_32 C 0.4031(8) 0.2029(5) 0.6635(8) 0.0405(18) Uani 0.256 1 d D U P C 3
F4_32 F 0.4521(8) 0.1955(7) 0.7040(10) 0.058(5) Uani 0.256 1 d D U P C 3
F5_32 F 0.3855(8) 0.1653(5) 0.6354(8) 0.042(3) Uani 0.256 1 d D U P C 3
F6_32 F 0.3585(8) 0.2157(7) 0.6979(9) 0.049(4) Uani 0.256 1 d D U P C 3
C4_32 C 0.4198(7) 0.2820(5) 0.6380(8) 0.0386(16) Uani 0.256 1 d D U P C 3
F7_32 F 0.4529(11) 0.2836(7) 0.6962(9) 0.060(5) Uani 0.256 1 d D U P C 3
F8_32 F 0.3651(7) 0.2976(5) 0.6469(9) 0.059(4) Uani 0.256 1 d D U P C 3
F9_32 F 0.4423(12) 0.3124(9) 0.6007(14) 0.040(4) Uani 0.256 1 d D U P C 3
O1_18 O 0.5404(4) 0.2023(3) 0.4812(4) 0.0401(18) Uani 0.6761 1 d D U P C 1
C1_18 C 0.5451(4) 0.2329(3) 0.4346(4) 0.0373(14) Uani 0.6761 1 d D U P C 1
C2_18 C 0.4985(4) 0.2236(3) 0.3760(4) 0.0348(16) Uani 0.6761 1 d D U P C 1
F1_18 F 0.5166(5) 0.1896(2) 0.3426(5) 0.067(3) Uani 0.6761 1 d D U P C 1
F2_18 F 0.4940(3) 0.25686(17) 0.3344(2) 0.0420(13) Uani 0.6761 1 d D U P C 1
F3_18 F 0.4458(3) 0.2157(2) 0.3970(4) 0.0447(15) Uani 0.6761 1 d D U P C 1
C3_18 C 0.5346(4) 0.2796(3) 0.4611(4) 0.0419(18) Uani 0.6761 1 d D U P C 1
F4_18 F 0.5581(4) 0.2846(2) 0.5231(3) 0.070(2) Uani 0.6761 1 d D U P C 1
F5_18 F 0.4773(2) 0.28838(15) 0.4613(2) 0.0360(11) Uani 0.6761 1 d D U P C 1
F6_18 F 0.5585(3) 0.3106(3) 0.4251(4) 0.065(2) Uani 0.6761 1 d D U P C 1
C4_18 C 0.6101(4) 0.2303(4) 0.4144(5) 0.073(3) Uani 0.6761 1 d D U P C 1
F7_18 F 0.6476(3) 0.2483(3) 0.4614(4) 0.092(2) Uani 0.6761 1 d D U P C 1
F8_18 F 0.6163(4) 0.2499(4) 0.3571(5) 0.101(3) Uani 0.6761 1 d D U P C 1
F9_18 F 0.6248(4) 0.1887(3) 0.4065(5) 0.089(2) Uani 0.6761 1 d D U P C 1
O1_24 O 0.5254(9) 0.2106(7) 0.4807(8) 0.0401(18) Uani 0.3239 1 d D U P C 2
C1_24 C 0.5547(6) 0.2208(5) 0.4283(6) 0.0373(14) Uani 0.3239 1 d D U P C 2
C2_24 C 0.5800(6) 0.2681(4) 0.4336(7) 0.050(3) Uani 0.3239 1 d D U P C 2
F1_24 F 0.5360(6) 0.2971(5) 0.4264(7) 0.044(3) Uani 0.3239 1 d D U P C 2
F2_24 F 0.6195(8) 0.2760(8) 0.3901(9) 0.101(3) Uani 0.3239 1 d D U P C 2
F3_24 F 0.6061(7) 0.2738(7) 0.4945(7) 0.092(2) Uani 0.3239 1 d D U P C 2
C3_24 C 0.6070(6) 0.1884(4) 0.4216(8) 0.047(3) Uani 0.3239 1 d D U P C 2
F4_24 F 0.5918(6) 0.1478(4) 0.4313(6) 0.048(3) Uani 0.3239 1 d D U P C 2
F5_24 F 0.6550(5) 0.1983(4) 0.4621(7) 0.056(3) Uani 0.3239 1 d D U P C 2
F6_24 F 0.6271(8) 0.1887(6) 0.3620(8) 0.089(2) Uani 0.3239 1 d D U P C 2
C4_24 C 0.5109(6) 0.2176(5) 0.3652(6) 0.0348(16) Uani 0.3239 1 d D U P C 2
F7_24 F 0.5005(6) 0.1761(4) 0.3468(8) 0.033(3) Uani 0.3239 1 d D U P C 2
F8_24 F 0.5321(6) 0.2378(5) 0.3144(5) 0.055(3) Uani 0.3239 1 d D U P C 2
F9_24 F 0.4570(6) 0.2322(5) 0.3739(6) 0.043(3) Uani 0.3239 1 d D U P C 2

loop_
_atom_site_aniso_label
_atom_site_aniso_U_11
_atom_site_aniso_U_22
_atom_site_aniso_U_33
_atom_site_aniso_U_23
_atom_site_aniso_U_13
_atom_site_aniso_U_12
In1 0.01295(14) 0.01573(14) 0.01256(14) 0.00079(11) -0.00067(11) 0.00363(11)
In2 0.01778(16) 0.01790(15) 0.01867(15) -0.00154(12) -0.00126(12) 0.00174(12)
In3 0.01577(15) 0.01806(15) 0.01697(15) 0.00027(12) -0.00123(11) 0.00113(12)
Al1 0.0141(6) 0.0238(7) 0.0107(6) -0.0007(5) 0.0033(5) -0.0030(5)
Al2 0.0183(7) 0.0140(6) 0.0168(6) -0.0028(5) 0.0006(5) -0.0006(5)
Al3 0.0263(8) 0.0167(7) 0.0172(7) 0.0020(5) -0.0001(6) -0.0010(6)
N1_1 0.0163(19) 0.0155(18) 0.0216(19) -0.0003(15) -0.0032(15) 0.0016(14)
N2_1 0.0159(19) 0.024(2) 0.0199(19) 0.0001(16) -0.0003(15) 0.0031(15)
C1_1 0.019(2) 0.022(2) 0.025(2) -0.0050(19) -0.0028(19) 0.0044(18)
C2_1 0.030(3) 0.023(3) 0.043(3) -0.008(2) -0.007(2) 0.006(2)
C3_1 0.036(3) 0.018(2) 0.043(3) 0.000(2) -0.008(3) 0.006(2)
C4_1 0.027(3) 0.023(2) 0.032(3) 0.006(2) -0.006(2) -0.001(2)
C5_1 0.017(2) 0.018(2) 0.021(2) -0.0008(17) -0.0059(17) 0.0007(17)
C6_1 0.014(2) 0.026(2) 0.018(2) 0.0011(18) -0.0052(17) -0.0046(18)
C7_1 0.029(3) 0.032(3) 0.023(2) 0.004(2) -0.002(2) -0.010(2)
C8_1 0.025(3) 0.059(4) 0.016(2) -0.001(2) 0.004(2) -0.014(3)
C9_1 0.020(2) 0.046(3) 0.020(2) -0.005(2) 0.005(2) -0.001(2)
C10_1 0.022(2) 0.031(3) 0.023(2) -0.001(2) 0.0001(19) 0.004(2)
N1_2 0.0174(19) 0.0203(19) 0.0150(18) 0.0015(14) 0.0001(15) 0.0023(15)
N2_2 0.0167(18) 0.0129(17) 0.0123(16) 0.0015(13) -0.0007(14) 0.0013(14)
C1_2 0.024(3) 0.031(3) 0.016(2) -0.0005(19) -0.0021(19) 0.002(2)
C2_2 0.028(3) 0.040(3) 0.018(2) -0.010(2) 0.005(2) -0.004(2)
C3_2 0.022(3) 0.041(3) 0.035(3) -0.017(2) 0.010(2) 0.005(2)
C4_2 0.016(2) 0.036(3) 0.029(3) -0.007(2) -0.001(2) 0.004(2)
C5_2 0.016(2) 0.017(2) 0.017(2) 0.0025(16) 0.0019(17) -0.0004(16)
C6_2 0.014(2) 0.0133(19) 0.015(2) 0.0028(15) -0.0002(16) 0.0014(15)
C7_2 0.016(2) 0.024(2) 0.020(2) 0.0013(18) 0.0003(18) 0.0007(18)
C8_2 0.017(2) 0.030(3) 0.018(2) 0.0018(19) -0.0045(17) -0.0043(19)
C9_2 0.028(3) 0.021(2) 0.016(2) -0.0011(17) -0.0006(18) -0.0019(19)
C10_2 0.019(2) 0.021(2) 0.016(2) 0.0010(17) 0.0024(17) 0.0011(17)
N1_3 0.0156(19) 0.025(2) 0.026(2) 0.0009(17) -0.0008(16) -0.0017(16)
N2_3 0.022(2) 0.023(2) 0.021(2) -0.0062(16) -0.0043(16) 0.0043(16)
C1_3 0.022(3) 0.029(3) 0.030(3) 0.003(2) 0.002(2) 0.003(2)
C2_3 0.023(3) 0.025(3) 0.046(3) 0.003(2) 0.010(2) 0.003(2)
C3_3 0.016(3) 0.038(3) 0.057(4) -0.003(3) 0.002(2) -0.002(2)
C4_3 0.019(3) 0.034(3) 0.046(3) -0.002(3) -0.005(2) -0.003(2)
C5_3 0.021(2) 0.016(2) 0.029(3) 0.0022(18) -0.003(2) -0.0011(18)
C6_3 0.023(2) 0.012(2) 0.021(2) 0.0015(17) -0.0070(18) -0.0025(17)
C7_3 0.027(3) 0.028(3) 0.026(3) -0.002(2) -0.010(2) -0.009(2)
C8_3 0.043(3) 0.035(3) 0.022(3) -0.007(2) -0.005(2) -0.009(3)
C9_3 0.037(3) 0.032(3) 0.024(3) -0.007(2) 0.001(2) 0.002(2)
C10_3 0.024(3) 0.031(3) 0.028(3) -0.006(2) -0.001(2) 0.002(2)
N1_4 0.026(2) 0.0188(19) 0.0180(19) -0.0037(15) -0.0030(16) 0.0051(16)
N2_4 0.020(2) 0.031(2) 0.0176(19) -0.0051(16) 0.0004(16) 0.0037(17)
C1_4 0.032(3) 0.019(2) 0.028(3) 0.0011(19) 0.001(2) 0.000(2)
C2_4 0.047(4) 0.021(3) 0.043(3) 0.002(2) 0.002(3) -0.003(2)
C3_4 0.058(4) 0.016(3) 0.062(4) 0.006(3) -0.009(3) 0.004(3)
C4_4 0.038(3) 0.025(3) 0.052(4) -0.002(3) -0.006(3) 0.011(2)
C5_4 0.026(3) 0.023(2) 0.024(2) -0.0033(19) -0.004(2) 0.007(2)
C6_4 0.024(3) 0.026(3) 0.025(2) -0.012(2) -0.003(2) 0.008(2)
C7_4 0.026(3) 0.034(3) 0.043(3) -0.009(3) -0.008(2) 0.009(2)
C8_4 0.022(3) 0.055(4) 0.036(3) -0.016(3) -0.004(2) 0.009(3)
C9_4 0.018(3) 0.068(4) 0.030(3) -0.013(3) 0.005(2) -0.004(3)
C10_4 0.023(3) 0.049(3) 0.026(3) 0.000(2) 0.004(2) -0.002(2)
N1_5 0.023(2) 0.025(2) 0.028(2) 0.0048(17) 0.0052(17) -0.0027(17)
N2_5 0.0157(18) 0.0167(18) 0.0181(18) -0.0017(14) -0.0029(15) -0.0006(14)
C1_5 0.030(3) 0.032(3) 0.025(3) 0.006(2) 0.006(2) 0.001(2)
C2_5 0.029(3) 0.044(3) 0.034(3) 0.010(3) 0.007(2) -0.012(2)
C3_5 0.053(4) 0.034(3) 0.047(4) 0.013(3) 0.010(3) -0.013(3)
C4_5 0.043(3) 0.024(3) 0.041(3) 0.005(2) 0.009(3) -0.008(2)
C5_5 0.015(2) 0.019(2) 0.028(2) 0.0045(19) -0.0061(19) -0.0048(17)
C6_5 0.013(2) 0.018(2) 0.023(2) 0.0003(17) -0.0049(17) 0.0015(16)
C7_5 0.024(3) 0.018(2) 0.042(3) -0.002(2) -0.002(2) -0.0011(19)
C8_5 0.029(3) 0.026(3) 0.037(3) -0.013(2) 0.003(2) 0.001(2)
C9_5 0.023(3) 0.036(3) 0.027(3) -0.010(2) 0.007(2) -0.001(2)
C10_5 0.021(2) 0.021(2) 0.024(2) -0.0009(18) 0.0014(19) -0.0028(18)
N1_6 0.0127(18) 0.0220(19) 0.0150(17) -0.0015(14) 0.0002(14) 0.0002(15)
N2_6 0.019(2) 0.0218(19) 0.0146(18) 0.0005(15) 0.0035(15) -0.0026(15)
C1_6 0.013(2) 0.028(2) 0.022(2) -0.0017(19) -0.0004(18) 0.0008(18)
C2_6 0.015(2) 0.045(3) 0.029(3) -0.001(2) -0.002(2) -0.001(2)
C3_6 0.020(3) 0.044(3) 0.038(3) 0.001(3) -0.015(2) 0.008(2)
C4_6 0.029(3) 0.035(3) 0.024(3) 0.005(2) -0.009(2) 0.005(2)
C5_6 0.019(2) 0.020(2) 0.017(2) -0.0007(17) -0.0014(17) 0.0012(18)
C6_6 0.021(2) 0.022(2) 0.014(2) 0.0013(17) -0.0030(17) -0.0023(18)
C7_6 0.038(3) 0.023(3) 0.024(3) 0.006(2) -0.002(2) -0.001(2)
C8_6 0.049(4) 0.025(3) 0.027(3) 0.008(2) -0.001(2) -0.012(2)
C9_6 0.034(3) 0.036(3) 0.022(2) -0.002(2) 0.009(2) -0.012(2)
C10_6 0.024(2) 0.027(2) 0.020(2) -0.0033(19) 0.0036(19) -0.004(2)
O1_7 0.0237(18) 0.0241(17) 0.0226(17) 0.0003(13) 0.0044(14) -0.0044(14)
C1_7 0.034(3) 0.023(2) 0.028(2) 0.0002(18) 0.0050(19) -0.0042(18)
C2_7 0.046(3) 0.032(3) 0.032(3) 0.004(2) 0.006(2) 0.000(2)
F1_7 0.050(2) 0.065(3) 0.037(2) 0.0113(18) -0.0034(17) 0.0034(19)
F2_7 0.089(3) 0.0341(19) 0.051(2) 0.0153(17) 0.014(2) 0.004(2)
F3_7 0.059(2) 0.0378(19) 0.0289(17) 0.0055(14) 0.0167(16) -0.0038(16)
C3_7 0.056(3) 0.028(3) 0.048(3) -0.008(2) 0.010(3) 0.000(2)
F4_7 0.061(3) 0.038(2) 0.067(3) -0.0070(19) 0.015(2) 0.0145(18)
F5_7 0.083(3) 0.0279(19) 0.074(3) -0.0118(19) 0.023(2) -0.0116(19)
F6_7 0.076(3) 0.041(2) 0.043(2) -0.0162(16) 0.0181(19) -0.008(2)
C4_7 0.035(3) 0.033(3) 0.045(3) 0.001(2) 0.005(2) -0.011(2)
F7_7 0.046(2) 0.062(3) 0.049(2) -0.0029(19) -0.0103(18) -0.018(2)
F8_7 0.048(2) 0.046(2) 0.068(3) 0.0028(19) 0.017(2) -0.0190(18)
F9_7 0.0287(18) 0.0404(19) 0.062(2) 0.0006(17) 0.0068(17) 0.0014(15)
O1_8 0.0194(16) 0.0279(17) 0.0131(14) 0.0021(12) 0.0031(12) 0.0019(13)
C1_8 0.021(2) 0.036(2) 0.0163(19) 0.0040(17) 0.0041(16) 0.0020(18)
C2_8 0.025(2) 0.049(3) 0.024(2) -0.005(2) 0.0015(19) 0.004(2)
F1_8 0.0261(17) 0.057(2) 0.045(2) -0.0092(17) 0.0003(15) -0.0069(16)
F2_8 0.0320(17) 0.048(2) 0.0265(16) -0.0096(14) 0.0018(13) 0.0106(15)
F3_8 0.045(2) 0.080(3) 0.0166(15) -0.0013(16) -0.0022(14) 0.016(2)
C3_8 0.032(3) 0.044(3) 0.027(2) 0.012(2) 0.004(2) 0.003(2)
F4_8 0.0276(16) 0.057(2) 0.0251(15) 0.0111(15) 0.0116(13) 0.0049(15)
F5_8 0.048(2) 0.063(2) 0.0380(19) 0.0294(18) 0.0066(17) 0.0040(19)
F6_8 0.040(2) 0.043(2) 0.0415(19) 0.0072(15) 0.0057(16) -0.0101(16)
C4_8 0.029(3) 0.043(3) 0.029(2) 0.009(2) 0.005(2) 0.009(2)
F7_8 0.035(2) 0.076(3) 0.0294(17) 0.0133(17) -0.0012(14) 0.0223(19)
F8_8 0.050(2) 0.0351(18) 0.043(2) 0.0070(15) 0.0122(17) 0.0122(16)
F9_8 0.0238(16) 0.049(2) 0.0326(17) 0.0036(14) 0.0086(13) 0.0100(14)
O1_9 0.0204(17) 0.0322(18) 0.0130(15) -0.0043(13) 0.0056(13) 0.0001(14)
C1_9 0.024(2) 0.037(2) 0.0135(19) -0.0082(17) 0.0050(16) -0.0051(18)
C2_9 0.043(3) 0.050(3) 0.024(2) -0.015(2) 0.013(2) -0.020(2)
F1_9 0.0334(19) 0.089(3) 0.0355(19) -0.0218(19) 0.0107(15) -0.0275(19)
F2_9 0.080(3) 0.047(2) 0.0301(18) -0.0087(15) 0.0225(18) -0.029(2)
F3_9 0.084(3) 0.047(2) 0.047(2) -0.0256(18) 0.023(2) -0.023(2)
C3_9 0.030(3) 0.052(3) 0.028(2) -0.018(2) 0.000(2) 0.010(2)
F4_9 0.0218(17) 0.073(3) 0.044(2) -0.0294(19) 0.0015(15) -0.0011(16)
F5_9 0.072(3) 0.052(2) 0.0363(19) -0.0111(16) -0.0057(18) 0.028(2)
F6_9 0.040(2) 0.081(3) 0.040(2) -0.036(2) 0.0042(16) 0.016(2)
C4_9 0.035(3) 0.055(3) 0.012(2) -0.004(2) 0.0061(19) -0.008(2)
F7_9 0.055(2) 0.060(2) 0.0287(17) -0.0104(16) 0.0232(16) -0.0207(19)
F8_9 0.053(2) 0.081(3) 0.0170(16) 0.0065(17) 0.0033(15) 0.012(2)
F9_9 0.043(2) 0.076(3) 0.0162(14) -0.0172(16) 0.0077(14) -0.0166(19)
O1_10 0.0137(15) 0.037(2) 0.0164(19) -0.0008(15) 0.0046(13) -0.0016(14)
C1_10 0.0139(19) 0.050(3) 0.018(2) 0.0002(18) 0.0047(15) -0.0009(17)
C2_10 0.029(4) 0.070(5) 0.021(3) -0.006(3) 0.004(3) 0.010(3)
F1_10 0.039(5) 0.085(8) 0.050(5) -0.041(4) 0.002(3) 0.004(5)
F2_10 0.036(3) 0.092(6) 0.026(4) -0.008(4) 0.009(3) 0.023(3)
F3_10 0.043(5) 0.090(6) 0.019(3) 0.006(3) 0.015(3) 0.018(4)
C3_10 0.028(4) 0.059(4) 0.060(5) -0.010(4) 0.012(3) -0.015(3)
F4_10 0.055(6) 0.098(6) 0.059(5) -0.035(4) 0.008(4) -0.038(5)
F5_10 0.041(5) 0.053(4) 0.111(8) 0.003(4) 0.013(5) -0.016(3)
F6_10 0.027(3) 0.080(6) 0.094(8) -0.011(6) 0.018(4) -0.019(3)
C4_10 0.024(4) 0.076(5) 0.029(4) 0.015(3) 0.006(3) 0.009(3)
F7_10 0.044(6) 0.129(7) 0.023(4) 0.020(4) 0.007(4) 0.032(5)
F8_10 0.023(3) 0.094(6) 0.043(4) 0.011(4) -0.001(3) 0.016(3)
F9_10 0.042(4) 0.068(4) 0.051(4) 0.024(3) 0.009(4) 0.015(3)
O1_25 0.0137(15) 0.037(2) 0.0164(19) -0.0008(15) 0.0046(13) -0.0016(14)
C1_25 0.0139(19) 0.050(3) 0.018(2) 0.0002(18) 0.0047(15) -0.0009(17)
C2_25 0.025(5) 0.073(6) 0.045(6) 0.015(5) 0.012(4) -0.006(4)
F1_25 0.033(7) 0.099(10) 0.039(5) 0.024(5) 0.016(4) -0.010(7)
F2_25 0.022(5) 0.101(10) 0.060(9) 0.023(8) 0.014(4) -0.012(5)
F3_25 0.033(8) 0.070(6) 0.072(9) 0.020(6) 0.016(7) -0.013(5)
C3_25 0.023(5) 0.149(11) 0.020(5) -0.003(5) 0.001(4) 0.004(6)
F4_25 0.035(8) 0.201(16) 0.019(6) 0.015(8) 0.006(5) 0.006(10)
F5_25 0.028(7) 0.170(11) 0.053(9) -0.035(7) 0.008(6) -0.008(7)
F6_25 0.030(5) 0.217(16) 0.032(7) 0.006(10) 0.000(5) 0.027(8)
C4_25 0.040(6) 0.061(5) 0.068(8) -0.006(5) 0.025(5) 0.007(4)
F7_25 0.049(9) 0.055(6) 0.096(10) 0.005(6) 0.035(8) 0.015(5)
F8_25 0.044(6) 0.081(9) 0.093(13) -0.001(9) 0.036(7) 0.018(5)
F9_25 0.050(8) 0.061(9) 0.083(9) -0.026(6) 0.019(6) 0.014(6)
O1_11 0.038(2) 0.0163(16) 0.0207(16) -0.0048(13) 0.0072(15) -0.0006(14)
C1_11 0.024(2) 0.019(2) 0.021(2) -0.0053(16) 0.0003(16) -0.0016(16)
C2_11 0.039(3) 0.037(3) 0.020(2) -0.0049(19) 0.0012(19) -0.010(2)
F1_11 0.058(2) 0.059(2) 0.0274(17) -0.0164(16) 0.0092(16) -0.0100(19)
F2_11 0.046(2) 0.042(2) 0.0336(18) 0.0086(15) -0.0037(15) -0.0021(16)
F3_11 0.063(3) 0.050(2) 0.0293(18) 0.0037(15) 0.0049(17) -0.0256(19)
C3_11 0.024(2) 0.035(3) 0.035(3) -0.015(2) -0.0060(19) 0.0045(19)
F4_11 0.0233(17) 0.065(2) 0.054(2) -0.0182(19) 0.0034(16) -0.0071(16)
F5_11 0.034(2) 0.047(2) 0.062(2) -0.0318(19) -0.0082(17) 0.0141(16)
F6_11 0.040(2) 0.047(2) 0.0394(19) -0.0066(15) -0.0143(15) 0.0116(16)
C4_11 0.025(2) 0.022(2) 0.028(2) -0.0013(18) -0.0005(18) -0.0005(17)
F7_11 0.0297(17) 0.0308(16) 0.0370(17) -0.0125(13) -0.0051(14) -0.0041(13)
F8_11 0.050(2) 0.0290(17) 0.0425(19) 0.0118(14) -0.0049(16) -0.0106(15)
F9_11 0.0222(15) 0.0396(18) 0.0417(19) -0.0053(15) 0.0057(13) 0.0002(13)
O1_12 0.041(4) 0.026(4) 0.025(2) -0.005(3) -0.004(3) 0.017(3)
C1_12 0.038(3) 0.031(2) 0.034(3) -0.0069(19) -0.008(2) 0.0177(19)
C2_12 0.041(3) 0.031(3) 0.038(3) -0.006(2) -0.002(2) 0.014(2)
F1_12 0.057(5) 0.049(5) 0.064(5) 0.005(4) 0.025(4) 0.018(4)
F2_12 0.040(5) 0.038(6) 0.051(9) -0.009(5) -0.001(5) 0.022(4)
F3_12 0.040(5) 0.040(7) 0.040(6) -0.014(4) -0.002(4) 0.016(4)
C3_12 0.071(6) 0.047(5) 0.036(5) 0.006(4) 0.002(4) 0.024(4)
F4_12 0.085(6) 0.078(5) 0.039(3) 0.001(3) 0.003(4) 0.027(4)
F5_12 0.080(6) 0.048(4) 0.058(5) 0.010(4) 0.010(5) 0.014(4)
F6_12 0.090(6) 0.060(6) 0.067(6) 0.024(5) -0.015(5) 0.029(5)
C4_12 0.045(3) 0.038(3) 0.058(4) -0.018(3) -0.004(3) 0.010(2)
F7_12 0.056(8) 0.066(6) 0.051(5) -0.033(4) -0.017(4) 0.030(5)
F8_12 0.036(4) 0.054(5) 0.111(8) -0.043(5) -0.005(4) 0.007(3)
F9_12 0.077(7) 0.042(4) 0.073(7) -0.016(4) -0.006(6) 0.005(4)
O1_22 0.041(4) 0.026(4) 0.025(2) -0.005(3) -0.004(3) 0.017(3)
C1_22 0.038(3) 0.031(2) 0.034(3) -0.0069(19) -0.008(2) 0.0177(19)
C2_22 0.045(3) 0.038(3) 0.058(4) -0.018(3) -0.004(3) 0.010(2)
F1_22 0.032(6) 0.033(4) 0.047(7) -0.018(4) -0.020(6) 0.005(4)
F2_22 0.037(5) 0.041(7) 0.089(10) -0.015(7) -0.006(5) 0.007(4)
F3_22 0.037(6) 0.047(7) 0.059(5) -0.012(4) 0.004(4) 0.005(6)
C3_22 0.041(3) 0.031(3) 0.038(3) -0.006(2) -0.002(2) 0.014(2)
F4_22 0.063(7) 0.030(5) 0.052(7) -0.002(5) 0.009(6) 0.013(5)
F5_22 0.032(8) 0.026(9) 0.032(6) -0.006(5) -0.001(5) 0.002(6)
F6_22 0.041(6) 0.037(9) 0.046(12) -0.017(8) -0.005(6) 0.018(6)
C4_22 0.071(6) 0.065(5) 0.037(4) -0.005(3) -0.006(3) 0.033(4)
F7_22 0.085(6) 0.078(5) 0.039(3) 0.001(3) 0.003(4) 0.027(4)
F8_22 0.085(8) 0.086(8) 0.029(7) -0.004(6) -0.006(6) 0.057(7)
F9_22 0.068(10) 0.077(7) 0.053(9) -0.023(6) -0.021(7) 0.037(6)
O1_33 0.041(4) 0.026(4) 0.025(2) -0.005(3) -0.004(3) 0.017(3)
C1_33 0.038(3) 0.031(2) 0.034(3) -0.0069(19) -0.008(2) 0.0177(19)
C2_33 0.071(6) 0.065(5) 0.037(4) -0.005(3) -0.006(3) 0.033(4)
F1_33 0.085(6) 0.078(5) 0.039(3) 0.001(3) 0.003(4) 0.027(4)
F2_33 0.080(9) 0.083(14) 0.036(14) -0.003(10) -0.006(7) 0.045(8)
F3_33 0.069(16) 0.071(9) 0.036(9) -0.008(7) -0.001(9) 0.030(8)
C3_33 0.045(3) 0.038(3) 0.058(4) -0.018(3) -0.004(3) 0.010(2)
F4_33 0.063(13) 0.053(9) 0.083(11) 0.002(8) -0.009(9) 0.004(8)
F5_33 0.021(9) 0.033(9) 0.073(8) -0.018(7) -0.011(7) 0.020(7)
F6_33 0.064(11) 0.041(12) 0.078(14) -0.006(10) 0.021(10) 0.011(9)
C4_33 0.041(3) 0.031(3) 0.038(3) -0.006(2) -0.002(2) 0.014(2)
F7_33 0.056(14) 0.036(11) 0.040(6) -0.005(6) -0.005(6) 0.013(9)
F8_33 0.034(8) 0.023(8) 0.042(12) -0.007(7) -0.003(7) 0.007(6)
F9_33 0.043(7) 0.040(10) 0.064(13) -0.002(9) -0.004(7) 0.010(6)
O1_13 0.039(2) 0.0239(18) 0.0177(16) -0.0012(13) 0.0041(15) 0.0056(15)
C1_13 0.039(3) 0.032(2) 0.019(2) -0.0018(18) 0.0058(19) 0.0036(19)
C2_13 0.043(3) 0.038(3) 0.035(3) 0.001(2) 0.012(2) 0.002(2)
F1_13 0.047(2) 0.0261(16) 0.0397(19) 0.0021(14) 0.0056(16) 0.0048(14)
F2_13 0.104(4) 0.054(3) 0.047(2) 0.0064(19) 0.036(2) -0.006(3)
F3_13 0.039(2) 0.049(2) 0.073(3) -0.002(2) 0.0031(19) -0.0082(17)
C3_13 0.074(4) 0.046(3) 0.032(3) -0.005(2) 0.023(3) 0.013(3)
F4_13 0.064(3) 0.065(3) 0.089(3) -0.008(3) 0.042(2) 0.014(2)
F5_13 0.077(3) 0.040(2) 0.037(2) -0.0136(16) 0.0098(19) 0.0120(19)
F6_13 0.132(5) 0.065(3) 0.0253(18) -0.0069(18) 0.027(2) 0.013(3)
C4_13 0.052(3) 0.033(3) 0.041(3) -0.003(2) -0.010(2) 0.007(2)
F7_13 0.104(4) 0.052(3) 0.046(2) 0.0008(19) -0.029(2) 0.017(2)
F8_13 0.076(3) 0.043(2) 0.084(3) -0.010(2) -0.039(3) -0.006(2)
F9_13 0.033(2) 0.046(2) 0.071(3) -0.0042(19) -0.0029(18) 0.0096(17)
O1_14 0.028(2) 0.030(2) 0.032(2) -0.0003(18) 0.0027(18) -0.0137(17)
C1_14 0.030(2) 0.032(2) 0.040(2) -0.0051(18) 0.0068(19) -0.0166(18)
C2_14 0.045(3) 0.037(3) 0.074(4) -0.014(3) 0.023(3) -0.020(2)
F1_14 0.060(3) 0.037(3) 0.100(4) -0.004(3) 0.019(3) -0.004(2)
F2_14 0.054(3) 0.056(4) 0.105(5) -0.042(3) 0.038(3) -0.036(3)
F3_14 0.056(3) 0.057(3) 0.062(3) -0.029(2) 0.025(3) -0.027(3)
C3_14 0.041(3) 0.051(3) 0.049(3) 0.004(2) 0.010(3) -0.012(3)
F4_14 0.055(3) 0.071(3) 0.045(3) 0.018(2) 0.004(2) -0.010(3)
F5_14 0.059(3) 0.047(3) 0.075(4) 0.015(2) 0.029(3) -0.015(2)
F6_14 0.060(3) 0.057(3) 0.042(3) -0.007(2) 0.018(2) -0.015(2)
C4_14 0.030(3) 0.045(3) 0.053(3) 0.000(2) 0.003(3) -0.019(3)
F7_14 0.039(3) 0.089(4) 0.053(3) 0.000(2) -0.007(2) -0.020(3)
F8_14 0.031(2) 0.049(3) 0.083(4) -0.006(2) 0.013(2) -0.017(2)
F9_14 0.037(2) 0.041(2) 0.085(4) -0.002(2) -0.005(2) -0.0078(19)
O1_29 0.028(2) 0.030(2) 0.032(2) -0.0003(18) 0.0027(18) -0.0137(17)
C1_29 0.030(2) 0.032(2) 0.040(2) -0.0051(18) 0.0068(19) -0.0166(18)
C2_29 0.045(3) 0.037(3) 0.074(4) -0.014(3) 0.023(3) -0.020(2)
F1_29 0.053(13) 0.056(11) 0.088(9) 0.004(8) 0.023(8) -0.013(9)
F2_29 0.043(8) 0.022(12) 0.090(15) -0.022(10) 0.025(7) -0.013(7)
F3_29 0.046(11) 0.027(12) 0.073(10) -0.004(8) 0.024(9) -0.012(9)
C3_29 0.030(3) 0.045(3) 0.053(3) 0.000(2) 0.003(3) -0.019(3)
F4_29 0.039(12) 0.042(6) 0.064(13) 0.002(6) -0.003(10) -0.015(6)
F5_29 0.048(13) 0.067(13) 0.056(7) -0.005(7) -0.002(7) -0.017(10)
F6_29 0.033(6) 0.033(11) 0.064(13) 0.001(9) 0.002(7) -0.014(6)
C4_29 0.041(3) 0.051(3) 0.049(3) 0.004(2) 0.010(3) -0.012(3)
F7_29 0.043(12) 0.060(7) 0.054(13) -0.007(6) 0.012(10) -0.009(7)
F8_29 0.048(10) 0.067(10) 0.047(13) -0.002(9) 0.017(8) -0.020(9)
F9_29 0.042(9) 0.064(13) 0.042(8) 0.000(8) 0.013(7) -0.010(9)
O1_15 0.033(5) 0.021(2) 0.022(3) -0.0012(17) 0.002(3) -0.002(2)
C1_15 0.029(2) 0.019(2) 0.024(3) -0.0010(18) 0.0063(19) -0.0007(16)
C2_15 0.036(4) 0.023(3) 0.028(3) 0.001(2) 0.006(2) 0.002(2)
F1_15 0.049(6) 0.025(3) 0.028(3) 0.001(2) 0.003(3) 0.002(4)
F2_15 0.033(4) 0.026(6) 0.044(3) 0.007(3) 0.010(3) 0.005(3)
F3_15 0.047(6) 0.022(2) 0.041(5) -0.004(3) 0.008(4) -0.005(3)
C3_15 0.031(3) 0.031(3) 0.042(3) -0.006(2) 0.009(2) -0.002(2)
F4_15 0.031(4) 0.038(4) 0.059(4) -0.007(3) -0.006(3) 0.000(3)
F5_15 0.030(4) 0.038(3) 0.059(5) 0.000(3) 0.005(3) 0.007(3)
F6_15 0.041(5) 0.042(5) 0.057(4) -0.004(4) 0.021(4) 0.000(4)
C4_15 0.037(3) 0.029(3) 0.024(3) -0.002(2) 0.005(2) 0.001(3)
F7_15 0.040(5) 0.036(4) 0.023(4) -0.005(3) 0.000(3) 0.008(3)
F8_15 0.039(4) 0.043(6) 0.031(4) -0.005(4) 0.014(3) 0.005(3)
F9_15 0.061(5) 0.033(3) 0.026(3) -0.009(3) 0.001(3) 0.001(3)
O1_27 0.033(5) 0.021(2) 0.022(3) -0.0012(17) 0.002(3) -0.002(2)
C1_27 0.029(2) 0.019(2) 0.024(3) -0.0010(18) 0.0063(19) -0.0007(16)
C2_27 0.031(3) 0.031(3) 0.042(3) -0.006(2) 0.009(2) -0.002(2)
F1_27 0.038(6) 0.027(5) 0.033(4) 0.001(4) 0.021(4) -0.013(4)
F2_27 0.041(7) 0.036(6) 0.050(8) -0.001(5) 0.014(6) -0.009(5)
F3_27 0.029(5) 0.037(6) 0.053(7) 0.001(5) 0.009(5) -0.010(4)
C3_27 0.037(3) 0.029(3) 0.024(3) -0.002(2) 0.005(2) 0.001(3)
F4_27 0.053(6) 0.024(7) 0.029(6) -0.004(5) 0.012(5) -0.011(5)
F5_27 0.051(8) 0.033(5) 0.031(7) 0.006(5) -0.001(6) -0.009(5)
F6_27 0.066(7) 0.058(8) 0.039(8) -0.003(6) 0.002(6) -0.030(7)
C4_27 0.036(4) 0.023(3) 0.028(3) 0.001(2) 0.006(2) 0.002(2)
F7_27 0.033(4) 0.026(6) 0.044(3) 0.007(3) 0.010(3) 0.005(3)
F8_27 0.047(6) 0.022(2) 0.041(5) -0.004(3) 0.008(4) -0.005(3)
F9_27 0.049(6) 0.025(3) 0.028(3) 0.001(2) 0.003(3) 0.002(4)
O1_31 0.033(5) 0.021(2) 0.022(3) -0.0012(17) 0.002(3) -0.002(2)
C1_31 0.029(2) 0.019(2) 0.024(3) -0.0010(18) 0.0063(19) -0.0007(16)
C2_31 0.036(4) 0.023(3) 0.028(3) 0.001(2) 0.006(2) 0.002(2)
F1_31 0.041(5) 0.051(9) 0.035(7) 0.000(6) 0.004(4) 0.010(5)
F2_31 0.061(10) 0.031(5) 0.046(9) 0.004(5) -0.008(8) 0.004(5)
F3_31 0.068(10) 0.027(7) 0.025(5) 0.005(5) 0.006(5) 0.005(7)
C3_31 0.031(3) 0.031(3) 0.042(3) -0.006(2) 0.009(2) -0.002(2)
F4_31 0.035(6) 0.038(7) 0.059(8) -0.007(6) 0.003(6) -0.003(5)
F5_31 0.051(10) 0.043(10) 0.049(7) -0.015(6) 0.016(6) -0.020(8)
F6_31 0.054(9) 0.028(5) 0.038(8) -0.006(5) 0.006(6) -0.005(5)
C4_31 0.037(3) 0.029(3) 0.024(3) -0.002(2) 0.005(2) 0.001(3)
F7_31 0.037(7) 0.049(10) 0.020(6) 0.003(6) 0.011(5) 0.006(6)
F8_31 0.056(10) 0.037(6) 0.031(8) -0.007(5) 0.007(7) 0.006(5)
F9_31 0.035(6) 0.026(8) 0.026(8) -0.010(6) 0.017(5) 0.004(5)
O1_16 0.036(3) 0.023(3) 0.028(4) 0.002(3) -0.010(3) 0.001(3)
C1_16 0.035(2) 0.038(3) 0.034(2) 0.0065(19) -0.0117(18) 0.0010(18)
C2_16 0.053(4) 0.045(3) 0.047(3) 0.001(3) -0.014(3) 0.000(3)
F1_16 0.052(5) 0.056(10) 0.063(10) -0.001(7) -0.030(5) -0.002(5)
F2_16 0.072(4) 0.082(5) 0.053(4) 0.000(3) -0.003(3) -0.001(3)
F3_16 0.075(10) 0.044(5) 0.078(9) -0.002(5) -0.033(7) -0.006(5)
C3_16 0.047(3) 0.056(4) 0.057(4) 0.003(3) -0.002(3) 0.009(3)
F4_16 0.089(10) 0.067(7) 0.113(12) 0.020(6) 0.032(9) -0.010(6)
F5_16 0.036(6) 0.066(7) 0.044(5) 0.006(4) 0.012(4) 0.001(5)
F6_16 0.033(5) 0.056(8) 0.069(8) 0.011(6) 0.004(5) 0.006(5)
C4_16 0.040(6) 0.039(5) 0.056(6) 0.016(4) 0.000(5) 0.007(4)
F7_16 0.039(6) 0.037(5) 0.078(7) 0.004(5) -0.008(5) 0.004(4)
F8_16 0.048(6) 0.041(6) 0.071(7) 0.027(5) -0.015(5) 0.003(5)
F9_16 0.041(6) 0.057(7) 0.048(7) 0.027(6) 0.002(5) 0.004(5)
O1_19 0.036(3) 0.023(3) 0.028(4) 0.002(3) -0.010(3) 0.001(3)
C1_19 0.035(2) 0.038(3) 0.034(2) 0.0065(19) -0.0117(18) 0.0010(18)
C2_19 0.056(5) 0.053(5) 0.035(4) 0.011(3) -0.014(3) -0.007(4)
F1_19 0.072(4) 0.082(5) 0.053(4) 0.000(3) -0.003(3) -0.001(3)
F2_19 0.072(8) 0.099(11) 0.029(5) 0.017(5) -0.011(5) -0.025(7)
F3_19 0.082(12) 0.048(6) 0.046(9) 0.022(5) -0.026(9) -0.014(6)
C3_19 0.047(3) 0.056(4) 0.057(4) 0.003(3) -0.002(3) 0.009(3)
F4_19 0.073(8) 0.091(9) 0.084(10) 0.006(8) 0.020(7) 0.011(7)
F5_19 0.045(7) 0.068(7) 0.064(8) -0.021(6) -0.030(6) 0.033(5)
F6_19 0.076(9) 0.058(8) 0.065(7) -0.012(6) -0.026(6) 0.022(6)
C4_19 0.053(4) 0.045(3) 0.047(3) 0.001(3) -0.014(3) 0.000(3)
F7_19 0.052(8) 0.068(9) 0.061(6) 0.019(6) -0.019(5) -0.031(7)
F8_19 0.047(6) 0.045(9) 0.058(10) 0.004(7) -0.021(6) -0.013(5)
F9_19 0.054(7) 0.024(5) 0.059(8) 0.004(5) -0.007(6) -0.009(5)
O1_28 0.036(3) 0.023(3) 0.028(4) 0.002(3) -0.010(3) 0.001(3)
C1_28 0.035(2) 0.038(3) 0.034(2) 0.0065(19) -0.0117(18) 0.0010(18)
C2_28 0.056(5) 0.053(5) 0.035(4) 0.011(3) -0.014(3) -0.007(4)
F1_28 0.072(4) 0.082(5) 0.053(4) 0.000(3) -0.003(3) -0.001(3)
F2_28 0.057(7) 0.071(12) 0.047(10) 0.020(8) -0.018(6) 0.001(6)
F3_28 0.072(12) 0.059(7) 0.034(11) 0.016(6) -0.008(9) -0.012(7)
C3_28 0.047(3) 0.056(4) 0.057(4) 0.003(3) -0.002(3) 0.009(3)
F4_28 0.034(10) 0.064(12) 0.054(6) 0.000(6) 0.003(6) 0.013(9)
F5_28 0.070(13) 0.064(7) 0.120(15) 0.010(6) 0.002(11) 0.014(6)
F6_28 0.049(7) 0.093(12) 0.071(11) 0.001(9) -0.008(7) -0.004(7)
C4_28 0.053(4) 0.045(3) 0.047(3) 0.001(3) -0.014(3) 0.000(3)
F7_28 0.083(14) 0.053(10) 0.073(8) 0.017(7) -0.005(8) 0.002(9)
F8_28 0.077(11) 0.051(10) 0.064(8) -0.003(7) -0.030(8) -0.006(8)
F9_28 0.061(7) 0.049(9) 0.091(12) -0.025(8) -0.015(6) -0.001(6)
O1_34 0.036(3) 0.023(3) 0.028(4) 0.002(3) -0.010(3) 0.001(3)
C1_34 0.035(2) 0.038(3) 0.034(2) 0.0065(19) -0.0117(18) 0.0010(18)
C2_34 0.053(4) 0.045(3) 0.047(3) 0.001(3) -0.014(3) 0.000(3)
F1_34 0.072(15) 0.054(6) 0.022(10) -0.003(6) 0.005(10) 0.007(6)
F2_34 0.072(8) 0.087(15) 0.053(10) -0.002(9) -0.018(7) 0.011(8)
F3_34 0.072(4) 0.082(5) 0.053(4) 0.000(3) -0.003(3) -0.001(3)
C3_34 0.047(3) 0.056(4) 0.057(4) 0.003(3) -0.002(3) 0.009(3)
F4_34 0.048(13) 0.063(13) 0.063(8) -0.011(7) -0.005(7) 0.018(10)
F5_34 0.069(14) 0.050(10) 0.062(10) 0.004(8) 0.008(9) 0.011(9)
F6_34 0.046(6) 0.042(13) 0.043(13) 0.015(10) -0.005(6) 0.013(6)
C4_34 0.049(7) 0.043(8) 0.072(10) -0.005(7) 0.013(7) -0.001(6)
F7_34 0.080(15) 0.032(12) 0.073(11) 0.006(9) 0.027(9) 0.006(11)
F8_34 0.048(9) 0.063(15) 0.076(13) -0.009(11) 0.017(9) -0.001(9)
F9_34 0.051(14) 0.040(8) 0.097(17) 0.005(8) 0.025(12) -0.001(8)
O1_17 0.032(3) 0.023(3) 0.016(4) 0.003(2) -0.006(3) 0.006(2)
C1_17 0.045(3) 0.019(2) 0.026(3) -0.0004(18) 0.002(2) 0.0084(19)
C2_17 0.061(4) 0.031(3) 0.031(3) 0.006(2) 0.010(3) 0.009(3)
F1_17 0.091(7) 0.023(3) 0.038(5) 0.004(3) 0.021(4) 0.008(4)
F2_17 0.091(6) 0.038(5) 0.037(4) 0.010(3) -0.004(4) 0.014(4)
F3_17 0.094(7) 0.044(5) 0.036(5) 0.004(4) 0.021(5) 0.019(5)
C3_17 0.058(4) 0.024(3) 0.033(3) -0.006(2) 0.000(3) 0.003(2)
F4_17 0.109(7) 0.034(5) 0.034(4) -0.012(3) -0.002(4) 0.028(5)
F5_17 0.068(5) 0.028(4) 0.072(6) -0.013(4) -0.020(4) 0.002(3)
F6_17 0.070(6) 0.026(4) 0.041(5) -0.003(3) -0.001(4) 0.003(3)
C4_17 0.045(3) 0.032(3) 0.034(3) 0.004(2) 0.000(2) 0.008(2)
F7_17 0.060(4) 0.046(3) 0.051(4) -0.003(3) 0.017(3) 0.017(3)
F8_17 0.042(4) 0.039(4) 0.071(6) -0.003(4) 0.018(4) 0.005(3)
F9_17 0.047(6) 0.047(6) 0.037(5) 0.007(4) 0.004(4) 0.017(5)
O1_26 0.032(3) 0.023(3) 0.016(4) 0.003(2) -0.006(3) 0.006(2)
C1_26 0.045(3) 0.019(2) 0.026(3) -0.0004(18) 0.002(2) 0.0084(19)
C2_26 0.061(4) 0.031(3) 0.031(3) 0.006(2) 0.010(3) 0.009(3)
F1_26 0.048(6) 0.051(7) 0.044(7) -0.004(5) 0.019(5) -0.003(5)
F2_26 0.060(4) 0.046(3) 0.051(4) -0.003(3) 0.017(3) 0.017(3)
F3_26 0.047(7) 0.030(6) 0.029(5) 0.002(4) 0.021(5) 0.004(5)
C3_26 0.058(4) 0.024(3) 0.033(3) -0.006(2) 0.000(3) 0.003(2)
F4_26 0.056(6) 0.018(5) 0.036(6) -0.010(4) 0.006(5) -0.013(4)
F5_26 0.038(7) 0.043(7) 0.032(5) -0.009(4) 0.005(4) -0.015(6)
F6_26 0.070(6) 0.026(4) 0.041(5) -0.003(3) -0.001(4) 0.003(3)
C4_26 0.045(3) 0.032(3) 0.034(3) 0.004(2) 0.000(2) 0.008(2)
F7_26 0.049(7) 0.040(6) 0.041(6) 0.012(5) 0.001(5) 0.010(5)
F8_26 0.050(6) 0.038(7) 0.073(9) 0.009(6) 0.005(6) 0.006(5)
F9_26 0.062(9) 0.041(6) 0.042(7) 0.006(5) -0.020(6) 0.002(5)
O1_32 0.032(3) 0.023(3) 0.016(4) 0.003(2) -0.006(3) 0.006(2)
C1_32 0.045(3) 0.019(2) 0.026(3) -0.0004(18) 0.002(2) 0.0084(19)
C2_32 0.045(3) 0.032(3) 0.034(3) 0.004(2) 0.000(2) 0.008(2)
F1_32 0.054(11) 0.033(7) 0.038(8) 0.007(6) 0.001(7) 0.007(6)
F2_32 0.047(6) 0.044(8) 0.065(9) 0.014(7) 0.007(5) 0.012(5)
F3_32 0.051(8) 0.032(6) 0.041(6) 0.000(5) -0.004(5) 0.012(5)
C3_32 0.061(4) 0.031(3) 0.031(3) 0.006(2) 0.010(3) 0.009(3)
F4_32 0.061(8) 0.057(10) 0.053(8) 0.037(7) -0.004(6) -0.009(6)
F5_32 0.051(9) 0.033(5) 0.044(8) 0.009(5) 0.008(6) 0.006(5)
F6_32 0.061(8) 0.054(9) 0.035(8) 0.005(6) 0.015(6) 0.004(7)
C4_32 0.058(4) 0.024(3) 0.033(3) -0.006(2) 0.000(3) 0.003(2)
F7_32 0.092(11) 0.040(10) 0.043(6) -0.015(6) -0.016(6) 0.022(8)
F8_32 0.066(6) 0.041(8) 0.071(10) -0.013(7) 0.017(6) 0.020(5)
F9_32 0.050(9) 0.024(6) 0.046(8) 0.002(5) 0.000(7) 0.015(6)
O1_18 0.048(5) 0.044(4) 0.031(2) 0.022(2) 0.016(3) 0.012(3)
C1_18 0.032(3) 0.050(3) 0.032(2) 0.023(2) 0.009(2) 0.001(2)
C2_18 0.039(3) 0.032(3) 0.034(3) 0.003(2) 0.009(2) 0.015(2)
F1_18 0.113(8) 0.044(4) 0.049(4) 0.004(3) 0.037(5) 0.039(4)
F2_18 0.056(3) 0.043(3) 0.027(2) 0.007(2) 0.006(2) 0.028(2)
F3_18 0.041(3) 0.035(3) 0.059(4) -0.007(3) 0.011(3) 0.003(2)
C3_18 0.045(4) 0.040(4) 0.038(4) 0.020(3) -0.011(3) -0.008(3)
F4_18 0.083(5) 0.071(4) 0.049(3) 0.022(3) -0.028(3) -0.034(4)
F5_18 0.055(3) 0.023(2) 0.029(2) -0.0014(19) -0.001(2) 0.001(2)
F6_18 0.051(4) 0.068(5) 0.071(4) 0.043(4) -0.014(3) -0.025(3)
C4_18 0.039(4) 0.101(6) 0.081(5) 0.055(4) 0.023(4) 0.025(4)
F7_18 0.042(3) 0.134(6) 0.098(4) 0.048(4) 0.003(3) -0.001(4)
F8_18 0.059(4) 0.142(8) 0.108(6) 0.082(5) 0.049(4) 0.030(5)
F9_18 0.072(4) 0.117(5) 0.084(5) 0.048(4) 0.041(4) 0.053(4)
O1_24 0.048(5) 0.044(4) 0.031(2) 0.022(2) 0.016(3) 0.012(3)
C1_24 0.032(3) 0.050(3) 0.032(2) 0.023(2) 0.009(2) 0.001(2)
C2_24 0.037(6) 0.047(5) 0.067(6) 0.029(4) 0.013(4) 0.002(4)
F1_24 0.037(6) 0.042(6) 0.054(7) 0.008(5) 0.000(5) -0.005(5)
F2_24 0.059(4) 0.142(8) 0.108(6) 0.082(5) 0.049(4) 0.030(5)
F3_24 0.042(3) 0.134(6) 0.098(4) 0.048(4) 0.003(3) -0.001(4)
C3_24 0.030(5) 0.044(6) 0.069(7) 0.014(4) 0.020(5) -0.005(4)
F4_24 0.047(6) 0.045(5) 0.053(7) 0.003(4) 0.010(5) -0.007(4)
F5_24 0.033(5) 0.053(7) 0.085(7) -0.003(6) 0.016(5) 0.001(4)
F6_24 0.072(4) 0.117(5) 0.084(5) 0.048(4) 0.041(4) 0.053(4)
C4_24 0.039(3) 0.032(3) 0.034(3) 0.003(2) 0.009(2) 0.015(2)
F7_24 0.028(5) 0.040(5) 0.031(6) -0.010(4) 0.003(4) -0.007(4)
F8_24 0.061(7) 0.076(8) 0.029(5) 0.010(5) -0.002(4) -0.025(6)
F9_24 0.039(5) 0.058(8) 0.029(6) -0.008(5) -0.007(4) 0.009(5)

loop_
_atom_type_symbol
_atom_type_description
_atom_type_scat_dispersion_real
_atom_type_scat_dispersion_imag
_atom_type_scat_source
C C 0.0033 0.0016 'International Tables Vol C Tables 4.2.6.8 and 6.1.1.4'
H H 0.0000 0.0000 'International Tables Vol C Tables 4.2.6.8 and 6.1.1.4'
N N 0.0061 0.0033 'International Tables Vol C Tables 4.2.6.8 and 6.1.1.4'
O O 0.0106 0.0060 'International Tables Vol C Tables 4.2.6.8 and 6.1.1.4'
F F 0.0171 0.0103 'International Tables Vol C Tables 4.2.6.8 and 6.1.1.4'
Al Al 0.0645 0.0514 'International Tables Vol C Tables 4.2.6.8 and 6.1.1.4'
In In -0.7276 1.3100 'International Tables Vol C Tables 4.2.6.8 and 6.1.1.4'

loop_
_geom_angle_atom_site_label_1
_geom_angle_atom_site_label_2
_geom_angle_atom_site_label_3
_geom_angle
_geom_angle_site_symmetry_1
_geom_angle_site_symmetry_3
N2_2 In1 N1_1 89.30(13) . .
N2_2 In1 N2_1 82.27(13) . .
N1_1 In1 N2_1 69.10(14) . .
N2_2 In1 N1_2 68.88(13) . .
N1_1 In1 N1_2 81.24(14) . .
N2_1 In1 N1_2 138.69(13) . .
N2_2 In1 In3 161.55(9) . .
N1_1 In1 In3 107.04(9) . .
N2_1 In1 In3 111.19(10) . .
N1_2 In1 In3 104.48(9) . .
N2_2 In1 In2 102.20(9) . .
N1_1 In1 In2 166.46(10) . .
N2_1 In1 In2 105.03(10) . .
N1_2 In1 In2 109.42(9) . .
In3 In1 In2 62.898(12) . .
N1_4 In2 N2_3 91.47(14) . .
N1_4 In2 N2_4 68.24(15) . .
N2_3 In2 N2_4 94.46(14) . .
N1_4 In2 N1_3 88.08(14) . .
N2_3 In2 N1_3 66.22(14) . .
N2_4 In2 N1_3 149.51(14) . .
N1_4 In2 In1 161.85(10) . .
N2_3 In2 In1 102.59(10) . .
N2_4 In2 In1 121.13(10) . .
N1_3 In2 In1 87.19(10) . .
N1_4 In2 In3 110.83(10) . .
N2_3 In2 In3 155.11(11) . .
N2_4 In2 In3 84.24(10) . .
N1_3 In2 In3 123.36(10) . .
In1 In2 In3 58.392(12) . .
N1_6 In3 N2_5 93.37(13) . .
N1_6 In3 N2_6 68.17(13) . .
N2_5 In3 N2_6 92.63(13) . .
N1_6 In3 In1 159.28(9) . .
N2_5 In3 In1 103.63(9) . .
N2_6 In3 In1 121.82(9) . .
N1_6 In3 In2 108.08(9) . .
N2_5 In3 In2 155.29(9) . .
N2_6 In3 In2 84.43(9) . .
In1 In3 In2 58.711(12) . .
O1_10 Al1 O1_9 114.1(7) . .
O1_10 Al1 O1_7 107.8(6) . .
O1_25 Al1 O1_7 108.6(10) . .
O1_9 Al1 O1_7 107.43(18) . .
O1_10 Al1 O1_8 108.1(5) . .
O1_25 Al1 O1_8 106.1(9) . .
O1_9 Al1 O1_8 106.10(17) . .
O1_7 Al1 O1_8 113.40(18) . .
O1_29 Al2 O1_11 123.0(10) . .
O1_11 Al2 O1_33 98.3(9) . .
O1_29 Al2 O1_13 118.0(10) . .
O1_11 Al2 O1_13 106.98(18) . .
O1_33 Al2 O1_13 107.9(10) . .
O1_11 Al2 O1_12 116.3(6) . .
O1_13 Al2 O1_12 110.6(5) . .
O1_11 Al2 O1_14 106.6(2) . .
O1_13 Al2 O1_14 111.9(2) . .
O1_12 Al2 O1_14 104.4(5) . .
O1_29 Al2 O1_22 88.6(12) . .
O1_11 Al2 O1_22 111.0(9) . .
O1_13 Al2 O1_22 106.5(8) . .
O1_26 Al3 O1_24 110.9(8) . .
O1_18 Al3 O1_15 109.7(6) . .
O1_26 Al3 O1_27 113.4(9) . .
O1_24 Al3 O1_27 111.6(12) . .
O1_18 Al3 O1_16 113.2(7) . .
O1_15 Al3 O1_16 106.6(7) . .
O1_18 Al3 O1_17 105.5(5) . .
O1_15 Al3 O1_17 111.9(6) . .
O1_16 Al3 O1_17 110.0(7) . .
O1_28 Al3 O1_31 109.4(8) . .
O1_26 Al3 O1_19 110.1(9) . .
O1_24 Al3 O1_19 107.1(10) . .
O1_27 Al3 O1_19 103.4(10) . .
O1_28 Al3 O1_32 111.0(10) . .
O1_31 Al3 O1_32 103.2(10) . .
C1_1 N1_1 C5_1 118.5(4) . .
C1_1 N1_1 In1 122.5(3) . .
C5_1 N1_1 In1 119.0(3) . .
C10_1 N2_1 C6_1 119.5(4) . .
C10_1 N2_1 In1 122.3(3) . .
C6_1 N2_1 In1 118.2(3) . .
N1_1 C1_1 C2_1 122.6(5) . .
N1_1 C1_1 H1_1 118.7 . .
C2_1 C1_1 H1_1 118.7 . .
C3_1 C2_1 C1_1 119.0(5) . .
C3_1 C2_1 H2_1 120.5 . .
C1_1 C2_1 H2_1 120.5 . .
C2_1 C3_1 C4_1 119.6(5) . .
C2_1 C3_1 H3_1 120.2 . .
C4_1 C3_1 H3_1 120.2 . .
C3_1 C4_1 C5_1 119.5(5) . .
C3_1 C4_1 H4_1 120.3 . .
C5_1 C4_1 H4_1 120.3 . .
N1_1 C5_1 C4_1 120.7(5) . .
N1_1 C5_1 C6_1 116.5(4) . .
C4_1 C5_1 C6_1 122.7(5) . .
N2_1 C6_1 C7_1 120.7(5) . .
N2_1 C6_1 C5_1 116.1(4) . .
C7_1 C6_1 C5_1 123.1(5) . .
C6_1 C7_1 C8_1 119.5(5) . .
C6_1 C7_1 H7_1 120.3 . .
C8_1 C7_1 H7_1 120.3 . .
C9_1 C8_1 C7_1 119.2(5) . .
C9_1 C8_1 H8_1 120.4 . .
C7_1 C8_1 H8_1 120.4 . .
C10_1 C9_1 C8_1 118.2(5) . .
C10_1 C9_1 H9_1 120.9 . .
C8_1 C9_1 H9_1 120.9 . .
N2_1 C10_1 C9_1 122.8(5) . .
N2_1 C10_1 H10_1 118.6 . .
C9_1 C10_1 H10_1 118.6 . .
C5_2 N1_2 C1_2 119.1(4) . .
C5_2 N1_2 In1 116.5(3) . .
C1_2 N1_2 In1 122.6(3) . .
C10_2 N2_2 C6_2 118.4(4) . .
C10_2 N2_2 In1 122.0(3) . .
C6_2 N2_2 In1 119.3(3) . .
N1_2 C1_2 C2_2 122.8(5) . .
N1_2 C1_2 H1_2 118.6 . .
C2_2 C1_2 H1_2 118.6 . .
C1_2 C2_2 C3_2 117.8(5) . .
C1_2 C2_2 H2_2 121.1 . .
C3_2 C2_2 H2_2 121.1 . .
C4_2 C3_2 C2_2 119.7(5) . .
C4_2 C3_2 H3_2 120.2 . .
C2_2 C3_2 H3_2 120.2 . .
C3_2 C4_2 C5_2 118.8(5) . .
C3_2 C4_2 H4_2 120.6 . .
C5_2 C4_2 H4_2 120.6 . .
N1_2 C5_2 C4_2 121.7(4) . .
N1_2 C5_2 C6_2 115.2(4) . .
C4_2 C5_2 C6_2 123.1(4) . .
N2_2 C6_2 C7_2 121.8(4) . .
N2_2 C6_2 C5_2 116.7(4) . .
C7_2 C6_2 C5_2 121.4(4) . .
C8_2 C7_2 C6_2 119.3(4) . .
C8_2 C7_2 H7_2 120.3 . .
C6_2 C7_2 H7_2 120.3 . .
C9_2 C8_2 C7_2 118.8(4) . .
C9_2 C8_2 H8_2 120.6 . .
C7_2 C8_2 H8_2 120.6 . .
C8_2 C9_2 C10_2 119.3(4) . .
C8_2 C9_2 H9_2 120.4 . .
C10_2 C9_2 H9_2 120.4 . .
N2_2 C10_2 C9_2 122.4(4) . .
N2_2 C10_2 H10_2 118.8 . .
C9_2 C10_2 H10_2 118.8 . .
C1_3 N1_3 C5_3 118.0(4) . .
C1_3 N1_3 In2 125.6(3) . .
C5_3 N1_3 In2 115.7(3) . .
C10_3 N2_3 C6_3 118.3(4) . .
C10_3 N2_3 In2 118.8(3) . .
C6_3 N2_3 In2 122.6(3) . .
N1_3 C1_3 C2_3 123.9(5) . .
N1_3 C1_3 H1_3 118.0 . .
C2_3 C1_3 H1_3 118.0 . .
C1_3 C2_3 C3_3 117.6(5) . .
C1_3 C2_3 H2_3 121.2 . .
C3_3 C2_3 H2_3 121.2 . .
C4_3 C3_3 C2_3 119.4(5) . .
C4_3 C3_3 H3_3 120.3 . .
C2_3 C3_3 H3_3 120.3 . .
C3_3 C4_3 C5_3 119.6(6) . .
C3_3 C4_3 H4_3 120.2 . .
C5_3 C4_3 H4_3 120.2 . .
N1_3 C5_3 C4_3 121.5(5) . .
N1_3 C5_3 C6_3 116.8(4) . .
C4_3 C5_3 C6_3 121.7(5) . .
N2_3 C6_3 C7_3 120.2(5) . .
N2_3 C6_3 C5_3 117.6(4) . .
C7_3 C6_3 C5_3 122.2(5) . .
C8_3 C7_3 C6_3 120.5(5) . .
C8_3 C7_3 H7_3 119.7 . .
C6_3 C7_3 H7_3 119.7 . .
C7_3 C8_3 C9_3 119.2(5) . .
C7_3 C8_3 H8_3 120.4 . .
C9_3 C8_3 H8_3 120.4 . .
C8_3 C9_3 C10_3 117.0(5) . .
C8_3 C9_3 H9_3 121.5 . .
C10_3 C9_3 H9_3 121.5 . .
N2_3 C10_3 C9_3 124.6(5) . .
N2_3 C10_3 H10_3 117.7 . .
C9_3 C10_3 H10_3 117.7 . .
C5_4 N1_4 C1_4 117.6(4) . .
C5_4 N1_4 In2 119.9(4) . .
C1_4 N1_4 In2 121.5(3) . .
C10_4 N2_4 C6_4 117.6(5) . .
C10_4 N2_4 In2 125.0(4) . .
C6_4 N2_4 In2 112.0(3) . .
N1_4 C1_4 C2_4 123.6(5) . .
N1_4 C1_4 H1_4 118.2 . .
C2_4 C1_4 H1_4 118.2 . .
C3_4 C2_4 C1_4 118.2(6) . .
C3_4 C2_4 H2_4 120.9 . .
C1_4 C2_4 H2_4 120.9 . .
C4_4 C3_4 C2_4 119.0(5) . .
C4_4 C3_4 H3_4 120.5 . .
C2_4 C3_4 H3_4 120.5 . .
C3_4 C4_4 C5_4 119.7(6) . .
C3_4 C4_4 H4_4 120.1 . .
C5_4 C4_4 H4_4 120.1 . .
N1_4 C5_4 C4_4 121.9(5) . .
N1_4 C5_4 C6_4 116.9(4) . .
C4_4 C5_4 C6_4 121.2(5) . .
N2_4 C6_4 C7_4 121.9(6) . .
N2_4 C6_4 C5_4 117.0(5) . .
C7_4 C6_4 C5_4 121.1(5) . .
C8_4 C7_4 C6_4 119.1(6) . .
C8_4 C7_4 H7_4 120.5 . .
C6_4 C7_4 H7_4 120.5 . .
C7_4 C8_4 C9_4 119.6(5) . .
C7_4 C8_4 H8_4 120.2 . .
C9_4 C8_4 H8_4 120.2 . .
C8_4 C9_4 C10_4 117.9(6) . .
C8_4 C9_4 H9_4 121.1 . .
C10_4 C9_4 H9_4 121.1 . .
N2_4 C10_4 C9_4 123.9(6) . .
N2_4 C10_4 H10_4 118.0 . .
C9_4 C10_4 H10_4 118.0 . .
C5_5 N1_5 C1_5 118.4(5) . .
C10_5 N2_5 C6_5 119.1(4) . .
C10_5 N2_5 In3 118.2(3) . .
C6_5 N2_5 In3 122.8(3) . .
N1_5 C1_5 C2_5 123.2(6) . .
N1_5 C1_5 H1_5 118.4 . .
C2_5 C1_5 H1_5 118.4 . .
C1_5 C2_5 C3_5 117.9(6) . .
C1_5 C2_5 H2_5 121.0 . .
C3_5 C2_5 H2_5 121.0 . .
C2_5 C3_5 C4_5 119.3(6) . .
C2_5 C3_5 H3_5 120.4 . .
C4_5 C3_5 H3_5 120.4 . .
C5_5 C4_5 C3_5 118.4(6) . .
C5_5 C4_5 H4_5 120.8 . .
C3_5 C4_5 H4_5 120.8 . .
N1_5 C5_5 C4_5 122.7(5) . .
N1_5 C5_5 C6_5 116.9(4) . .
C4_5 C5_5 C6_5 120.4(5) . .
N2_5 C6_5 C7_5 120.3(5) . .
N2_5 C6_5 C5_5 117.5(4) . .
C7_5 C6_5 C5_5 122.1(5) . .
C8_5 C7_5 C6_5 119.7(5) . .
C8_5 C7_5 H7_5 120.2 . .
C6_5 C7_5 H7_5 120.2 . .
C9_5 C8_5 C7_5 119.2(5) . .
C9_5 C8_5 H8_5 120.4 . .
C7_5 C8_5 H8_5 120.4 . .
C8_5 C9_5 C10_5 118.2(5) . .
C8_5 C9_5 H9_5 120.9 . .
C10_5 C9_5 H9_5 120.9 . .
N2_5 C10_5 C9_5 123.5(5) . .
N2_5 C10_5 H10_5 118.3 . .
C9_5 C10_5 H10_5 118.3 . .
C1_6 N1_6 C5_6 118.9(4) . .
C1_6 N1_6 In3 121.4(3) . .
C5_6 N1_6 In3 119.3(3) . .
C10_6 N2_6 C6_6 117.4(4) . .
C10_6 N2_6 In3 123.2(3) . .
C6_6 N2_6 In3 111.4(3) . .
N1_6 C1_6 C2_6 123.1(5) . .
N1_6 C1_6 H1_6 118.5 . .
C2_6 C1_6 H1_6 118.5 . .
C3_6 C2_6 C1_6 118.2(5) . .
C3_6 C2_6 H2_6 120.9 . .
C1_6 C2_6 H2_6 120.9 . .
C4_6 C3_6 C2_6 119.6(5) . .
C4_6 C3_6 H3_6 120.2 . .
C2_6 C3_6 H3_6 120.2 . .
C3_6 C4_6 C5_6 118.7(5) . .
C3_6 C4_6 H4_6 120.7 . .
C5_6 C4_6 H4_6 120.7 . .
N1_6 C5_6 C4_6 121.6(5) . .
N1_6 C5_6 C6_6 117.4(4) . .
C4_6 C5_6 C6_6 120.9(5) . .
N2_6 C6_6 C7_6 121.7(5) . .
N2_6 C6_6 C5_6 116.0(4) . .
C7_6 C6_6 C5_6 122.3(5) . .
C8_6 C7_6 C6_6 119.5(5) . .
C8_6 C7_6 H7_6 120.3 . .
C6_6 C7_6 H7_6 120.3 . .
C9_6 C8_6 C7_6 119.0(5) . .
C9_6 C8_6 H8_6 120.5 . .
C7_6 C8_6 H8_6 120.5 . .
C8_6 C9_6 C10_6 118.3(5) . .
C8_6 C9_6 H9_6 120.9 . .
C10_6 C9_6 H9_6 120.9 . .
N2_6 C10_6 C9_6 124.2(5) . .
N2_6 C10_6 H10_6 117.9 . .
C9_6 C10_6 H10_6 117.9 . .
C1_7 O1_7 Al1 149.0(3) . .
O1_7 C1_7 C3_7 108.3(4) . .
O1_7 C1_7 C4_7 111.0(4) . .
C3_7 C1_7 C4_7 109.0(4) . .
O1_7 C1_7 C2_7 110.6(4) . .
C3_7 C1_7 C2_7 109.0(4) . .
C4_7 C1_7 C2_7 108.9(4) . .
F1_7 C2_7 F3_7 107.9(5) . .
F1_7 C2_7 F2_7 107.9(5) . .
F3_7 C2_7 F2_7 107.0(5) . .
F1_7 C2_7 C1_7 110.6(5) . .
F3_7 C2_7 C1_7 110.9(5) . .
F2_7 C2_7 C1_7 112.4(5) . .
F5_7 C3_7 F6_7 107.9(5) . .
F5_7 C3_7 F4_7 107.5(5) . .
F6_7 C3_7 F4_7 106.8(5) . .
F5_7 C3_7 C1_7 113.2(5) . .
F6_7 C3_7 C1_7 110.2(5) . .
F4_7 C3_7 C1_7 111.0(5) . .
F8_7 C4_7 F7_7 107.9(5) . .
F8_7 C4_7 F9_7 107.8(5) . .
F7_7 C4_7 F9_7 106.6(5) . .
F8_7 C4_7 C1_7 113.1(5) . .
F7_7 C4_7 C1_7 110.9(5) . .
F9_7 C4_7 C1_7 110.2(4) . .
C1_8 O1_8 Al1 145.8(3) . .
O1_8 C1_8 C4_8 108.3(4) . .
O1_8 C1_8 C3_8 111.5(4) . .
C4_8 C1_8 C3_8 109.4(4) . .
O1_8 C1_8 C2_8 109.8(4) . .
C4_8 C1_8 C2_8 109.1(4) . .
C3_8 C1_8 C2_8 108.7(4) . .
F2_8 C2_8 F1_8 108.6(5) . .
F2_8 C2_8 F3_8 107.4(4) . .
F1_8 C2_8 F3_8 108.0(4) . .
F2_8 C2_8 C1_8 110.6(4) . .
F1_8 C2_8 C1_8 110.1(4) . .
F3_8 C2_8 C1_8 112.1(5) . .
F4_8 C3_8 F5_8 107.6(4) . .
F4_8 C3_8 F6_8 108.6(5) . .
F5_8 C3_8 F6_8 106.9(5) . .
F4_8 C3_8 C1_8 110.7(4) . .
F5_8 C3_8 C1_8 112.4(4) . .
F6_8 C3_8 C1_8 110.4(4) . .
F8_8 C4_8 F7_8 108.2(5) . .
F8_8 C4_8 F9_8 107.7(4) . .
F7_8 C4_8 F9_8 107.2(5) . .
F8_8 C4_8 C1_8 110.7(4) . .
F7_8 C4_8 C1_8 112.2(4) . .
F9_8 C4_8 C1_8 110.7(4) . .
C1_9 O1_9 Al1 147.0(3) . .
O1_9 C1_9 C3_9 111.3(4) . .
O1_9 C1_9 C2_9 110.4(4) . .
C3_9 C1_9 C2_9 110.2(5) . .
O1_9 C1_9 C4_9 107.2(4) . .
C3_9 C1_9 C4_9 108.6(4) . .
C2_9 C1_9 C4_9 108.9(4) . .
F2_9 C2_9 F1_9 107.3(5) . .
F2_9 C2_9 F3_9 108.3(5) . .
F1_9 C2_9 F3_9 107.8(5) . .
F2_9 C2_9 C1_9 110.4(4) . .
F1_9 C2_9 C1_9 111.1(5) . .
F3_9 C2_9 C1_9 111.8(4) . .
F4_9 C3_9 F5_9 107.6(5) . .
F4_9 C3_9 F6_9 106.7(5) . .
F5_9 C3_9 F6_9 107.6(5) . .
F4_9 C3_9 C1_9 110.5(4) . .
F5_9 C3_9 C1_9 111.5(5) . .
F6_9 C3_9 C1_9 112.6(4) . .
F8_9 C4_9 F7_9 107.9(5) . .
F8_9 C4_9 F9_9 108.2(4) . .
F7_9 C4_9 F9_9 107.4(4) . .
F8_9 C4_9 C1_9 111.4(4) . .
F7_9 C4_9 C1_9 109.9(4) . .
F9_9 C4_9 C1_9 111.9(5) . .
C1_10 O1_10 Al1 148.2(12) . .
O1_10 C1_10 C3_10 108.9(10) . .
O1_10 C1_10 C4_10 112.7(9) . .
C3_10 C1_10 C4_10 109.1(8) . .
O1_10 C1_10 C2_10 109.8(10) . .
C3_10 C1_10 C2_10 108.4(7) . .
C4_10 C1_10 C2_10 107.8(7) . .
F1_10 C2_10 F3_10 105.5(9) . .
F1_10 C2_10 F2_10 110.9(11) . .
F3_10 C2_10 F2_10 106.5(9) . .
F1_10 C2_10 C1_10 108.5(9) . .
F3_10 C2_10 C1_10 111.2(8) . .
F2_10 C2_10 C1_10 113.9(7) . .
F5_10 C3_10 F4_10 102.3(10) . .
F5_10 C3_10 F6_10 108.2(11) . .
F4_10 C3_10 F6_10 107.8(10) . .
F5_10 C3_10 C1_10 112.9(10) . .
F4_10 C3_10 C1_10 111.7(8) . .
F6_10 C3_10 C1_10 113.4(9) . .
F9_10 C4_10 F7_10 104.6(10) . .
F9_10 C4_10 F8_10 107.4(9) . .
F7_10 C4_10 F8_10 109.9(10) . .
F9_10 C4_10 C1_10 112.3(8) . .
F7_10 C4_10 C1_10 109.5(9) . .
F8_10 C4_10 C1_10 112.8(8) . .
C1_25 O1_25 Al1 147.2(18) . .
O1_25 C1_25 C3_25 111.1(16) . .
O1_25 C1_25 C4_25 111.0(16) . .
C3_25 C1_25 C4_25 108.9(12) . .
O1_25 C1_25 C2_25 109.4(12) . .
C3_25 C1_25 C2_25 109.1(10) . .
C4_25 C1_25 C2_25 107.3(10) . .
F1_25 C2_25 F2_25 109.6(14) . .
F1_25 C2_25 F3_25 101.8(14) . .
F2_25 C2_25 F3_25 110.8(15) . .
F1_25 C2_25 C1_25 109.6(13) . .
F2_25 C2_25 C1_25 113.0(12) . .
F3_25 C2_25 C1_25 111.3(14) . .
F5_25 C3_25 F6_25 104.9(15) . .
F5_25 C3_25 F4_25 101.8(15) . .
F6_25 C3_25 F4_25 110.8(16) . .
F5_25 C3_25 C1_25 112.6(15) . .
F6_25 C3_25 C1_25 113.6(12) . .
F4_25 C3_25 C1_25 112.2(17) . .
F9_25 C4_25 F7_25 104.0(16) . .
F9_25 C4_25 F8_25 106.9(16) . .
F7_25 C4_25 F8_25 106.7(15) . .
F9_25 C4_25 C1_25 114.3(18) . .
F7_25 C4_25 C1_25 114.5(13) . .
F8_25 C4_25 C1_25 109.8(14) . .
C1_11 O1_11 Al2 149.6(3) . .
O1_11 C1_11 C3_11 109.4(4) . .
O1_11 C1_11 C4_11 108.2(4) . .
C3_11 C1_11 C4_11 110.0(4) . .
O1_11 C1_11 C2_11 111.4(4) . .
C3_11 C1_11 C2_11 109.3(4) . .
C4_11 C1_11 C2_11 108.5(4) . .
F2_11 C2_11 F3_11 107.5(5) . .
F2_11 C2_11 F1_11 108.3(4) . .
F3_11 C2_11 F1_11 108.1(5) . .
F2_11 C2_11 C1_11 110.4(4) . .
F3_11 C2_11 C1_11 109.8(4) . .
F1_11 C2_11 C1_11 112.6(4) . .
F5_11 C3_11 F6_11 107.0(5) . .
F5_11 C3_11 F4_11 107.9(5) . .
F6_11 C3_11 F4_11 107.1(4) . .
F5_11 C3_11 C1_11 113.2(4) . .
F6_11 C3_11 C1_11 110.7(4) . .
F4_11 C3_11 C1_11 110.7(4) . .
F8_11 C4_11 F9_11 108.0(4) . .
F8_11 C4_11 F7_11 107.1(4) . .
F9_11 C4_11 F7_11 106.5(4) . .
F8_11 C4_11 C1_11 111.5(4) . .
F9_11 C4_11 C1_11 111.3(4) . .
F7_11 C4_11 C1_11 112.1(4) . .
C1_12 O1_12 Al2 149.1(11) . .
O1_12 C1_12 C4_12 112.1(10) . .
O1_12 C1_12 C2_12 109.8(10) . .
C4_12 C1_12 C2_12 111.2(9) . .
O1_12 C1_12 C3_12 107.9(9) . .
C4_12 C1_12 C3_12 107.9(8) . .
C2_12 C1_12 C3_12 107.7(8) . .
F1_12 C2_12 F2_12 106.5(12) . .
F1_12 C2_12 F3_12 107.3(12) . .
F2_12 C2_12 F3_12 106.5(14) . .
F1_12 C2_12 C1_12 112.5(9) . .
F2_12 C2_12 C1_12 115.8(16) . .
F3_12 C2_12 C1_12 107.8(13) . .
F6_12 C3_12 F5_12 108.6(10) . .
F6_12 C3_12 F4_12 109.0(10) . .
F5_12 C3_12 F4_12 107.3(11) . .
F6_12 C3_12 C1_12 113.5(9) . .
F5_12 C3_12 C1_12 110.3(9) . .
F4_12 C3_12 C1_12 107.9(9) . .
F9_12 C4_12 F8_12 110.5(11) . .
F9_12 C4_12 F7_12 107.0(10) . .
F8_12 C4_12 F7_12 108.0(10) . .
F9_12 C4_12 C1_12 111.5(9) . .
F8_12 C4_12 C1_12 111.6(8) . .
F7_12 C4_12 C1_12 108.0(9) . .
C1_22 O1_22 Al2 149.5(17) . .
O1_22 C1_22 C4_22 111.1(13) . .
O1_22 C1_22 C3_22 111.3(14) . .
C4_22 C1_22 C3_22 109.6(10) . .
O1_22 C1_22 C2_22 110.9(12) . .
C4_22 C1_22 C2_22 106.0(10) . .
C3_22 C1_22 C2_22 107.8(10) . .
F3_22 C2_22 F2_22 114.4(14) . .
F3_22 C2_22 F1_22 105.7(12) . .
F2_22 C2_22 F1_22 105.4(12) . .
F3_22 C2_22 C1_22 110.8(12) . .
F2_22 C2_22 C1_22 111.5(13) . .
F1_22 C2_22 C1_22 108.5(12) . .
F4_22 C3_22 F6_22 108.0(16) . .
F4_22 C3_22 F5_22 108.5(15) . .
F6_22 C3_22 F5_22 107.5(19) . .
F4_22 C3_22 C1_22 112.2(12) . .
F6_22 C3_22 C1_22 108(2) . .
F5_22 C3_22 C1_22 112.1(19) . .
F7_22 C4_22 F8_22 109.0(14) . .
F7_22 C4_22 F9_22 107.2(14) . .
F8_22 C4_22 F9_22 110.4(15) . .
F7_22 C4_22 C1_22 110.6(13) . .
F8_22 C4_22 C1_22 111.1(12) . .
F9_22 C4_22 C1_22 108.3(14) . .
C1_33 O1_33 Al2 150.3(18) . .
O1_33 C1_33 C4_33 112.8(14) . .
O1_33 C1_33 C2_33 113.1(16) . .
C4_33 C1_33 C2_33 105.6(13) . .
O1_33 C1_33 C3_33 102.6(15) . .
C4_33 C1_33 C3_33 113.3(14) . .
C2_33 C1_33 C3_33 109.6(14) . .
F1_33 C2_33 F3_33 107(2) . .
F1_33 C2_33 F2_33 108(2) . .
F3_33 C2_33 F2_33 109(2) . .
F1_33 C2_33 C1_33 116(2) . .
F3_33 C2_33 C1_33 111(2) . .
F2_33 C2_33 C1_33 107(2) . .
F6_33 C3_33 F5_33 116(2) . .
F6_33 C3_33 F4_33 104.0(19) . .
F5_33 C3_33 F4_33 101.8(18) . .
F6_33 C3_33 C1_33 117(2) . .
F5_33 C3_33 C1_33 108.4(18) . .
F4_33 C3_33 C1_33 108(2) . .
F7_33 C4_33 F8_33 108.1(18) . .
F7_33 C4_33 F9_33 107.6(18) . .
F8_33 C4_33 F9_33 105.7(17) . .
F7_33 C4_33 C1_33 111.7(19) . .
F8_33 C4_33 C1_33 112.2(17) . .
F9_33 C4_33 C1_33 111.2(19) . .
C1_13 O1_13 Al2 147.2(3) . .
O1_13 C1_13 C2_13 111.9(4) . .
O1_13 C1_13 C3_13 107.9(4) . .
C2_13 C1_13 C3_13 108.9(5) . .
O1_13 C1_13 C4_13 109.2(4) . .
C2_13 C1_13 C4_13 109.2(4) . .
C3_13 C1_13 C4_13 109.6(5) . .
F2_13 C2_13 F1_13 106.4(5) . .
F2_13 C2_13 F3_13 108.1(5) . .
F1_13 C2_13 F3_13 107.4(5) . .
F2_13 C2_13 C1_13 112.7(5) . .
F1_13 C2_13 C1_13 111.4(5) . .
F3_13 C2_13 C1_13 110.5(5) . .
F6_13 C3_13 F5_13 108.2(5) . .
F6_13 C3_13 F4_13 107.5(6) . .
F5_13 C3_13 F4_13 107.6(6) . .
F6_13 C3_13 C1_13 112.5(5) . .
F5_13 C3_13 C1_13 111.0(5) . .
F4_13 C3_13 C1_13 109.8(5) . .
F8_13 C4_13 F9_13 109.2(6) . .
F8_13 C4_13 F7_13 107.7(5) . .
F9_13 C4_13 F7_13 107.8(5) . .
F8_13 C4_13 C1_13 110.4(5) . .
F9_13 C4_13 C1_13 109.9(5) . .
F7_13 C4_13 C1_13 111.7(5) . .
C1_14 O1_14 Al2 152.1(5) . .
O1_14 C1_14 C2_14 111.4(5) . .
O1_14 C1_14 C4_14 108.2(5) . .
C2_14 C1_14 C4_14 109.2(5) . .
O1_14 C1_14 C3_14 109.8(5) . .
C2_14 C1_14 C3_14 108.9(6) . .
C4_14 C1_14 C3_14 109.4(5) . .
F3_14 C2_14 F2_14 105.7(7) . .
F3_14 C2_14 F1_14 105.8(7) . .
F2_14 C2_14 F1_14 108.5(7) . .
F3_14 C2_14 C1_14 113.1(6) . .
F2_14 C2_14 C1_14 112.3(7) . .
F1_14 C2_14 C1_14 111.0(6) . .
F4_14 C3_14 F6_14 107.1(6) . .
F4_14 C3_14 F5_14 109.8(6) . .
F6_14 C3_14 F5_14 107.4(6) . .
F4_14 C3_14 C1_14 111.3(6) . .
F6_14 C3_14 C1_14 110.2(6) . .
F5_14 C3_14 C1_14 111.0(6) . .
F9_14 C4_14 F8_14 106.9(6) . .
F9_14 C4_14 F7_14 107.7(6) . .
F8_14 C4_14 F7_14 107.0(6) . .
F9_14 C4_14 C1_14 111.0(5) . .
F8_14 C4_14 C1_14 113.8(6) . .
F7_14 C4_14 C1_14 110.1(6) . .
C1_29 O1_29 Al2 151.2(19) . .
O1_29 C1_29 C3_29 111.2(15) . .
O1_29 C1_29 C2_29 109.5(16) . .
C3_29 C1_29 C2_29 110.7(15) . .
O1_29 C1_29 C4_29 111.2(16) . .
C3_29 C1_29 C4_29 106.0(14) . .
C2_29 C1_29 C4_29 108.1(14) . .
F2_29 C2_29 F3_29 110(2) . .
F2_29 C2_29 F1_29 108(2) . .
F3_29 C2_29 F1_29 115(2) . .
F2_29 C2_29 C1_29 115(3) . .
F3_29 C2_29 C1_29 107(2) . .
F1_29 C2_29 C1_29 102(2) . .
F5_29 C3_29 F6_29 115(2) . .
F5_29 C3_29 F4_29 113.5(19) . .
F6_29 C3_29 F4_29 106.4(18) . .
F5_29 C3_29 C1_29 105(2) . .
F6_29 C3_29 C1_29 107(2) . .
F4_29 C3_29 C1_29 110(2) . .
F9_29 C4_29 F7_29 116(2) . .
F9_29 C4_29 F8_29 107.4(18) . .
F7_29 C4_29 F8_29 115(2) . .
F9_29 C4_29 C1_29 111(2) . .
F7_29 C4_29 C1_29 102(2) . .
F8_29 C4_29 C1_29 105(2) . .
C1_15 O1_15 Al3 149.0(11) . .
O1_15 C1_15 C2_15 108.9(9) . .
O1_15 C1_15 C4_15 112.5(8) . .
C2_15 C1_15 C4_15 108.6(7) . .
O1_15 C1_15 C3_15 111.0(8) . .
C2_15 C1_15 C3_15 108.1(7) . .
C4_15 C1_15 C3_15 107.6(7) . .
F1_15 C2_15 F2_15 107.3(9) . .
F1_15 C2_15 F3_15 107.6(9) . .
F2_15 C2_15 F3_15 107.6(9) . .
F1_15 C2_15 C1_15 111.5(9) . .
F2_15 C2_15 C1_15 111.8(10) . .
F3_15 C2_15 C1_15 110.9(8) . .
F4_15 C3_15 F5_15 108.2(8) . .
F4_15 C3_15 F6_15 107.5(8) . .
F5_15 C3_15 F6_15 107.9(8) . .
F4_15 C3_15 C1_15 113.2(8) . .
F5_15 C3_15 C1_15 109.5(7) . .
F6_15 C3_15 C1_15 110.3(8) . .
F9_15 C4_15 F7_15 108.2(9) . .
F9_15 C4_15 F8_15 107.9(9) . .
F7_15 C4_15 F8_15 106.2(9) . .
F9_15 C4_15 C1_15 114.0(8) . .
F7_15 C4_15 C1_15 109.0(8) . .
F8_15 C4_15 C1_15 111.2(9) . .
C1_27 O1_27 Al3 145.0(14) . .
O1_27 C1_27 C3_27 111.7(14) . .
O1_27 C1_27 C4_27 108.1(13) . .
C3_27 C1_27 C4_27 110.5(10) . .
O1_27 C1_27 C2_27 108.8(12) . .
C3_27 C1_27 C2_27 109.4(11) . .
C4_27 C1_27 C2_27 108.2(11) . .
F3_27 C2_27 F2_27 109.2(13) . .
F3_27 C2_27 F1_27 107.0(12) . .
F2_27 C2_27 F1_27 105.2(13) . .
F3_27 C2_27 C1_27 111.4(12) . .
F2_27 C2_27 C1_27 111.1(12) . .
F1_27 C2_27 C1_27 112.6(11) . .
F4_27 C3_27 F6_27 107.2(13) . .
F4_27 C3_27 F5_27 106.8(13) . .
F6_27 C3_27 F5_27 110.1(14) . .
F4_27 C3_27 C1_27 110.7(12) . .
F6_27 C3_27 C1_27 111.6(12) . .
F5_27 C3_27 C1_27 110.4(12) . .
F9_27 C4_27 F7_27 106.0(16) . .
F9_27 C4_27 F8_27 108.5(15) . .
F7_27 C4_27 F8_27 108.3(16) . .
F9_27 C4_27 C1_27 111.9(14) . .
F7_27 C4_27 C1_27 108.3(19) . .
F8_27 C4_27 C1_27 113.5(15) . .
C1_31 O1_31 Al3 146.7(13) . .
O1_31 C1_31 C3_31 109.9(13) . .
O1_31 C1_31 C2_31 110.3(12) . .
C3_31 C1_31 C2_31 109.8(11) . .
O1_31 C1_31 C4_31 108.6(12) . .
C3_31 C1_31 C4_31 108.8(11) . .
C2_31 C1_31 C4_31 109.3(12) . .
F1_31 C2_31 F3_31 104.1(14) . .
F1_31 C2_31 F2_31 110.5(15) . .
F3_31 C2_31 F2_31 108.5(14) . .
F1_31 C2_31 C1_31 111.0(13) . .
F3_31 C2_31 C1_31 110.5(13) . .
F2_31 C2_31 C1_31 111.9(13) . .
F5_31 C3_31 F4_31 104.4(16) . .
F5_31 C3_31 F6_31 106.3(14) . .
F4_31 C3_31 F6_31 107.7(14) . .
F5_31 C3_31 C1_31 115.5(16) . .
F4_31 C3_31 C1_31 110.5(13) . .
F6_31 C3_31 C1_31 112.0(13) . .
F7_31 C4_31 F9_31 108.3(16) . .
F7_31 C4_31 F8_31 108.0(15) . .
F9_31 C4_31 F8_31 106.5(15) . .
F7_31 C4_31 C1_31 112.4(14) . .
F9_31 C4_31 C1_31 110.0(15) . .
F8_31 C4_31 C1_31 111.4(14) . .
C1_16 O1_16 Al3 148.4(14) . .
O1_16 C1_16 C2_16 107.3(11) . .
O1_16 C1_16 C4_16 109.5(11) . .
C2_16 C1_16 C4_16 111.1(10) . .
O1_16 C1_16 C3_16 113.9(11) . .
C2_16 C1_16 C3_16 107.8(10) . .
C4_16 C1_16 C3_16 107.2(11) . .
F1_16 C2_16 F2_16 107.6(13) . .
F1_16 C2_16 F3_16 108.6(13) . .
F2_16 C2_16 F3_16 108.8(14) . .
F1_16 C2_16 C1_16 113.2(14) . .
F2_16 C2_16 C1_16 106.1(12) . .
F3_16 C2_16 C1_16 112.4(12) . .
F5_16 C3_16 F4_16 110.3(14) . .
F5_16 C3_16 F6_16 105.6(13) . .
F4_16 C3_16 F6_16 108.4(14) . .
F5_16 C3_16 C1_16 110.8(12) . .
F4_16 C3_16 C1_16 110.7(14) . .
F6_16 C3_16 C1_16 111.0(12) . .
F8_16 C4_16 F7_16 110.1(12) . .
F8_16 C4_16 F9_16 108.3(12) . .
F7_16 C4_16 F9_16 106.4(13) . .
F8_16 C4_16 C1_16 113.6(11) . .
F7_16 C4_16 C1_16 110.7(11) . .
F9_16 C4_16 C1_16 107.4(11) . .
C1_19 O1_19 Al3 150.5(14) . .
O1_19 C1_19 C2_19 114.4(12) . .
O1_19 C1_19 C3_19 110.9(13) . .
C2_19 C1_19 C3_19 107.9(11) . .
O1_19 C1_19 C4_19 109.0(12) . .
C2_19 C1_19 C4_19 109.4(11) . .
C3_19 C1_19 C4_19 104.8(10) . .
F3_19 C2_19 F2_19 113.9(14) . .
F3_19 C2_19 F1_19 112.2(16) . .
F2_19 C2_19 F1_19 106.1(14) . .
F3_19 C2_19 C1_19 107.4(14) . .
F2_19 C2_19 C1_19 112.2(12) . .
F1_19 C2_19 C1_19 104.7(12) . .
F5_19 C3_19 F4_19 113.8(15) . .
F5_19 C3_19 F6_19 106.1(13) . .
F4_19 C3_19 F6_19 108.6(15) . .
F5_19 C3_19 C1_19 110.7(13) . .
F4_19 C3_19 C1_19 108.7(14) . .
F6_19 C3_19 C1_19 108.8(12) . .
F8_19 C4_19 F7_19 100.4(13) . .
F8_19 C4_19 F9_19 112.6(15) . .
F7_19 C4_19 F9_19 111.7(15) . .
F8_19 C4_19 C1_19 112.4(14) . .
F7_19 C4_19 C1_19 111.3(13) . .
F9_19 C4_19 C1_19 108.4(12) . .
C1_28 O1_28 Al3 151.3(14) . .
O1_28 C1_28 C3_28 107.2(13) . .
O1_28 C1_28 C4_28 109.0(13) . .
C3_28 C1_28 C4_28 115.5(14) . .
O1_28 C1_28 C2_28 106.7(13) . .
C3_28 C1_28 C2_28 109.6(12) . .
C4_28 C1_28 C2_28 108.5(13) . .
F3_28 C2_28 F2_28 110.1(17) . .
F3_28 C2_28 F1_28 109.5(18) . .
F2_28 C2_28 F1_28 108.6(17) . .
F3_28 C2_28 C1_28 114.7(17) . .
F2_28 C2_28 C1_28 109.1(15) . .
F1_28 C2_28 C1_28 104.6(18) . .
F4_28 C3_28 F6_28 108.5(17) . .
F4_28 C3_28 F5_28 113.1(18) . .
F6_28 C3_28 F5_28 107.0(17) . .
F4_28 C3_28 C1_28 113.8(16) . .
F6_28 C3_28 C1_28 108.1(17) . .
F5_28 C3_28 C1_28 106.1(18) . .
F9_28 C4_28 F7_28 105.2(17) . .
F9_28 C4_28 F8_28 103.0(16) . .
F7_28 C4_28 F8_28 110.5(18) . .
F9_28 C4_28 C1_28 114.2(16) . .
F7_28 C4_28 C1_28 109.3(17) . .
F8_28 C4_28 C1_28 114.1(16) . .
C1_34 O1_34 Al3 156(2) . .
O1_34 C1_34 C2_34 110.6(17) . .
O1_34 C1_34 C3_34 112.7(16) . .
C2_34 C1_34 C3_34 112.5(15) . .
O1_34 C1_34 C4_34 107.5(17) . .
C2_34 C1_34 C4_34 108.8(14) . .
C3_34 C1_34 C4_34 104.3(14) . .
F1_34 C2_34 F3_34 104.0(19) . .
F1_34 C2_34 F2_34 107(2) . .
F3_34 C2_34 F2_34 104.0(19) . .
F1_34 C2_34 C1_34 107.2(19) . .
F3_34 C2_34 C1_34 127(2) . .
F2_34 C2_34 C1_34 107(2) . .
F5_34 C3_34 F4_34 110(2) . .
F5_34 C3_34 F6_34 108(2) . .
F4_34 C3_34 F6_34 105.3(19) . .
F5_34 C3_34 C1_34 113(2) . .
F4_34 C3_34 C1_34 108(2) . .
F6_34 C3_34 C1_34 112(2) . .
F8_34 C4_34 F9_34 109(2) . .
F8_34 C4_34 F7_34 113(2) . .
F9_34 C4_34 F7_34 110(2) . .
F8_34 C4_34 C1_34 112(2) . .
F9_34 C4_34 C1_34 108(2) . .
F7_34 C4_34 C1_34 104(2) . .
C1_17 O1_17 Al3 147.9(10) . .
O1_17 C1_17 C4_17 108.6(9) . .
O1_17 C1_17 C3_17 111.3(9) . .
C4_17 C1_17 C3_17 109.4(8) . .
O1_17 C1_17 C2_17 110.7(9) . .
C4_17 C1_17 C2_17 108.1(8) . .
C3_17 C1_17 C2_17 108.7(8) . .
F3_17 C2_17 F2_17 106.7(11) . .
F3_17 C2_17 F1_17 107.9(10) . .
F2_17 C2_17 F1_17 107.3(9) . .
F3_17 C2_17 C1_17 112.9(9) . .
F2_17 C2_17 C1_17 110.0(9) . .
F1_17 C2_17 C1_17 111.8(9) . .
F6_17 C3_17 F5_17 107.6(11) . .
F6_17 C3_17 F4_17 110.0(11) . .
F5_17 C3_17 F4_17 107.8(10) . .
F6_17 C3_17 C1_17 108.7(11) . .
F5_17 C3_17 C1_17 110.3(8) . .
F4_17 C3_17 C1_17 112.4(9) . .
F7_17 C4_17 F8_17 108.9(9) . .
F7_17 C4_17 F9_17 106.2(10) . .
F8_17 C4_17 F9_17 104.7(10) . .
F7_17 C4_17 C1_17 113.9(8) . .
F8_17 C4_17 C1_17 111.5(8) . .
F9_17 C4_17 C1_17 111.1(11) . .
C1_26 O1_26 Al3 148.6(12) . .
O1_26 C1_26 C3_26 108.1(12) . .
O1_26 C1_26 C2_26 104.8(11) . .
C3_26 C1_26 C2_26 112.4(11) . .
O1_26 C1_26 C4_26 108.9(11) . .
C3_26 C1_26 C4_26 110.3(11) . .
C2_26 C1_26 C4_26 112.1(11) . .
F1_26 C2_26 F2_26 107.6(13) . .
F1_26 C2_26 F3_26 110.3(13) . .
F2_26 C2_26 F3_26 109.3(13) . .
F1_26 C2_26 C1_26 109.8(12) . .
F2_26 C2_26 C1_26 108.6(12) . .
F3_26 C2_26 C1_26 111.2(12) . .
F6_26 C3_26 F4_26 107.2(14) . .
F6_26 C3_26 F5_26 108.4(14) . .
F4_26 C3_26 F5_26 107.7(13) . .
F6_26 C3_26 C1_26 111.3(13) . .
F4_26 C3_26 C1_26 113.2(11) . .
F5_26 C3_26 C1_26 108.8(12) . .
F9_26 C4_26 F7_26 108.6(13) . .
F9_26 C4_26 F8_26 106.9(14) . .
F7_26 C4_26 F8_26 107.3(13) . .
F9_26 C4_26 C1_26 113.2(13) . .
F7_26 C4_26 C1_26 111.6(12) . .
F8_26 C4_26 C1_26 109.0(12) . .
C1_32 O1_32 Al3 154.2(19) . .
O1_32 C1_32 C3_32 111.9(13) . .
O1_32 C1_32 C4_32 112.4(14) . .
C3_32 C1_32 C4_32 107.7(11) . .
O1_32 C1_32 C2_32 110.5(13) . .
C3_32 C1_32 C2_32 107.6(11) . .
C4_32 C1_32 C2_32 106.3(10) . .
F3_32 C2_32 F1_32 108.4(16) . .
F3_32 C2_32 F2_32 106.8(14) . .
F1_32 C2_32 F2_32 107.7(17) . .
F3_32 C2_32 C1_32 109.7(12) . .
F1_32 C2_32 C1_32 109.8(18) . .
F2_32 C2_32 C1_32 114.1(13) . .
F4_32 C3_32 F5_32 108.3(14) . .
F4_32 C3_32 F6_32 109.7(15) . .
F5_32 C3_32 F6_32 106.2(14) . .
F4_32 C3_32 C1_32 108.8(13) . .
F5_32 C3_32 C1_32 108.5(13) . .
F6_32 C3_32 C1_32 115.1(13) . .
F9_32 C4_32 F7_32 105.9(17) . .
F9_32 C4_32 F8_32 103.0(14) . .
F7_32 C4_32 F8_32 107.5(15) . .
F9_32 C4_32 C1_32 114.9(18) . .
F7_32 C4_32 C1_32 111.1(13) . .
F8_32 C4_32 C1_32 113.7(13) . .
C1_18 O1_18 Al3 150.2(8) . .
O1_18 C1_18 C2_18 109.2(8) . .
O1_18 C1_18 C4_18 106.8(7) . .
C2_18 C1_18 C4_18 111.6(7) . .
O1_18 C1_18 C3_18 111.7(7) . .
C2_18 C1_18 C3_18 109.1(6) . .
C4_18 C1_18 C3_18 108.4(7) . .
F3_18 C2_18 F2_18 109.6(7) . .
F3_18 C2_18 F1_18 110.3(8) . .
F2_18 C2_18 F1_18 106.6(7) . .
F3_18 C2_18 C1_18 110.1(7) . .
F2_18 C2_18 C1_18 111.1(7) . .
F1_18 C2_18 C1_18 109.0(8) . .
F5_18 C3_18 F4_18 105.9(8) . .
F5_18 C3_18 F6_18 107.3(7) . .
F4_18 C3_18 F6_18 107.2(7) . .
F5_18 C3_18 C1_18 111.7(6) . .
F4_18 C3_18 C1_18 112.1(7) . .
F6_18 C3_18 C1_18 112.3(8) . .
F9_18 C4_18 F7_18 109.7(9) . .
F9_18 C4_18 F8_18 106.1(9) . .
F7_18 C4_18 F8_18 109.4(9) . .
F9_18 C4_18 C1_18 109.4(8) . .
F7_18 C4_18 C1_18 109.4(8) . .
F8_18 C4_18 C1_18 112.9(7) . .
C1_24 O1_24 Al3 151.6(14) . .
O1_24 C1_24 C4_24 109.3(13) . .
O1_24 C1_24 C3_24 110.4(12) . .
C4_24 C1_24 C3_24 108.1(10) . .
O1_24 C1_24 C2_24 111.4(14) . .
C4_24 C1_24 C2_24 108.4(10) . .
C3_24 C1_24 C2_24 109.3(10) . .
F1_24 C2_24 F3_24 105.7(13) . .
F1_24 C2_24 F2_24 109.6(13) . .
F3_24 C2_24 F2_24 109.7(15) . .
F1_24 C2_24 C1_24 110.9(12) . .
F3_24 C2_24 C1_24 108.2(13) . .
F2_24 C2_24 C1_24 112.5(15) . .
F4_24 C3_24 F5_24 109.3(12) . .
F4_24 C3_24 F6_24 105.0(13) . .
F5_24 C3_24 F6_24 104.1(13) . .
F4_24 C3_24 C1_24 112.7(11) . .
F5_24 C3_24 C1_24 111.8(12) . .
F6_24 C3_24 C1_24 113.4(12) . .
F9_24 C4_24 F8_24 110.2(13) . .
F9_24 C4_24 F7_24 102.9(13) . .
F8_24 C4_24 F7_24 106.8(12) . .
F9_24 C4_24 C1_24 112.6(12) . .
F8_24 C4_24 C1_24 111.9(11) . .
F7_24 C4_24 C1_24 111.9(12) . .

loop_
_geom_bond_atom_site_label_1
_geom_bond_atom_site_label_2
_geom_bond_distance
_geom_bond_site_symmetry_2
In1 N2_2 2.338(4) .
In1 N1_1 2.348(4) .
In1 N2_1 2.376(4) .
In1 N1_2 2.414(4) .
In1 In3 2.6607(4) .
In1 In2 2.6698(5) .
In2 N1_4 2.359(4) .
In2 N2_3 2.384(4) .
In2 N2_4 2.522(4) .
In2 N1_3 2.593(4) .
In2 In3 2.7812(5) .
In3 N1_6 2.362(4) .
In3 N2_5 2.397(4) .
In3 N2_6 2.529(4) .
Al1 O1_10 1.725(8) .
Al1 O1_25 1.726(12) .
Al1 O1_9 1.726(3) .
Al1 O1_7 1.727(4) .
Al1 O1_8 1.737(3) .
Al2 O1_29 1.708(12) .
Al2 O1_11 1.714(3) .
Al2 O1_33 1.720(12) .
Al2 O1_13 1.720(4) .
Al2 O1_12 1.726(8) .
Al2 O1_14 1.732(4) .
Al2 O1_22 1.734(11) .
Al3 O1_26 1.679(10) .
Al3 O1_28 1.686(10) .
Al3 O1_18 1.701(6) .
Al3 O1_34 1.710(13) .
Al3 O1_24 1.722(10) .
Al3 O1_15 1.729(7) .
Al3 O1_27 1.733(11) .
Al3 O1_16 1.733(10) .
Al3 O1_17 1.734(8) .
Al3 O1_31 1.740(10) .
Al3 O1_19 1.744(10) .
Al3 O1_32 1.755(11) .
N1_1 C1_1 1.343(6) .
N1_1 C5_1 1.348(6) .
N2_1 C10_1 1.332(7) .
N2_1 C6_1 1.349(6) .
C1_1 C2_1 1.377(7) .
C1_1 H1_1 0.9500 .
C2_1 C3_1 1.357(9) .
C2_1 H2_1 0.9500 .
C3_1 C4_1 1.370(8) .
C3_1 H3_1 0.9500 .
C4_1 C5_1 1.395(7) .
C4_1 H4_1 0.9500 .
C5_1 C6_1 1.485(7) .
C6_1 C7_1 1.386(7) .
C7_1 C8_1 1.387(8) .
C7_1 H7_1 0.9500 .
C8_1 C9_1 1.385(9) .
C8_1 H8_1 0.9500 .
C9_1 C10_1 1.377(7) .
C9_1 H9_1 0.9500 .
C10_1 H10_1 0.9500 .
N1_2 C5_2 1.338(6) .
N1_2 C1_2 1.338(6) .
N2_2 C10_2 1.343(6) .
N2_2 C6_2 1.346(6) .
C1_2 C2_2 1.382(7) .
C1_2 H1_2 0.9500 .
C2_2 C3_2 1.388(8) .
C2_2 H2_2 0.9500 .
C3_2 C4_2 1.383(8) .
C3_2 H3_2 0.9500 .
C4_2 C5_2 1.385(7) .
C4_2 H4_2 0.9500 .
C5_2 C6_2 1.492(6) .
C6_2 C7_2 1.386(6) .
C7_2 C8_2 1.381(7) .
C7_2 H7_2 0.9500 .
C8_2 C9_2 1.374(7) .
C8_2 H8_2 0.9500 .
C9_2 C10_2 1.379(7) .
C9_2 H9_2 0.9500 .
C10_2 H10_2 0.9500 .
N1_3 C1_3 1.337(7) .
N1_3 C5_3 1.341(6) .
N2_3 C10_3 1.320(7) .
N2_3 C6_3 1.351(6) .
C1_3 C2_3 1.378(7) .
C1_3 H1_3 0.9500 .
C2_3 C3_3 1.386(9) .
C2_3 H2_3 0.9500 .
C3_3 C4_3 1.369(9) .
C3_3 H3_3 0.9500 .
C4_3 C5_3 1.392(7) .
C4_3 H4_3 0.9500 .
C5_3 C6_3 1.485(7) .
C6_3 C7_3 1.398(7) .
C7_3 C8_3 1.369(9) .
C7_3 H7_3 0.9500 .
C8_3 C9_3 1.381(8) .
C8_3 H8_3 0.9500 .
C9_3 C10_3 1.393(7) .
C9_3 H9_3 0.9500 .
C10_3 H10_3 0.9500 .
N1_4 C5_4 1.333(7) .
N1_4 C1_4 1.344(7) .
N2_4 C10_4 1.325(7) .
N2_4 C6_4 1.338(7) .
C1_4 C2_4 1.383(7) .
C1_4 H1_4 0.9500 .
C2_4 C3_4 1.379(10) .
C2_4 H2_4 0.9500 .
C3_4 C4_4 1.366(10) .
C3_4 H3_4 0.9500 .
C4_4 C5_4 1.399(8) .
C4_4 H4_4 0.9500 .
C5_4 C6_4 1.481(8) .
C6_4 C7_4 1.395(7) .
C7_4 C8_4 1.365(9) .
C7_4 H7_4 0.9500 .
C8_4 C9_4 1.366(10) .
C8_4 H8_4 0.9500 .
C9_4 C10_4 1.386(8) .
C9_4 H9_4 0.9500 .
C10_4 H10_4 0.9500 .
N1_5 C5_5 1.322(7) .
N1_5 C1_5 1.339(7) .
N2_5 C10_5 1.326(6) .
N2_5 C6_5 1.348(6) .
C1_5 C2_5 1.379(8) .
C1_5 H1_5 0.9500 .
C2_5 C3_5 1.380(10) .
C2_5 H2_5 0.9500 .
C3_5 C4_5 1.388(9) .
C3_5 H3_5 0.9500 .
C4_5 C5_5 1.384(7) .
C4_5 H4_5 0.9500 .
C5_5 C6_5 1.483(7) .
C6_5 C7_5 1.399(7) .
C7_5 C8_5 1.378(8) .
C7_5 H7_5 0.9500 .
C8_5 C9_5 1.375(8) .
C8_5 H8_5 0.9500 .
C9_5 C10_5 1.378(7) .
C9_5 H9_5 0.9500 .
C10_5 H10_5 0.9500 .
N1_6 C1_6 1.325(6) .
N1_6 C5_6 1.342(6) .
N2_6 C10_6 1.340(6) .
N2_6 C6_6 1.348(6) .
C1_6 C2_6 1.387(7) .
C1_6 H1_6 0.9500 .
C2_6 C3_6 1.379(9) .
C2_6 H2_6 0.9500 .
C3_6 C4_6 1.378(9) .
C3_6 H3_6 0.9500 .
C4_6 C5_6 1.397(7) .
C4_6 H4_6 0.9500 .
C5_6 C6_6 1.476(7) .
C6_6 C7_6 1.404(7) .
C7_6 C8_6 1.379(9) .
C7_6 H7_6 0.9500 .
C8_6 C9_6 1.378(9) .
C8_6 H8_6 0.9500 .
C9_6 C10_6 1.383(7) .
C9_6 H9_6 0.9500 .
C10_6 H10_6 0.9500 .
O1_7 C1_7 1.342(6) .
C1_7 C3_7 1.547(7) .
C1_7 C4_7 1.555(7) .
C1_7 C2_7 1.559(7) .
C2_7 F1_7 1.322(7) .
C2_7 F3_7 1.329(6) .
C2_7 F2_7 1.334(6) .
C3_7 F5_7 1.325(7) .
C3_7 F6_7 1.332(7) .
C3_7 F4_7 1.334(7) .
C4_7 F8_7 1.324(6) .
C4_7 F7_7 1.326(7) .
C4_7 F9_7 1.335(6) .
O1_8 C1_8 1.348(5) .
C1_8 C4_8 1.548(7) .
C1_8 C3_8 1.553(7) .
C1_8 C2_8 1.559(7) .
C2_8 F2_8 1.327(6) .
C2_8 F1_8 1.339(6) .
C2_8 F3_8 1.350(6) .
C3_8 F4_8 1.336(6) .
C3_8 F5_8 1.336(6) .
C3_8 F6_8 1.338(6) .
C4_8 F8_8 1.335(7) .
C4_8 F7_8 1.340(6) .
C4_8 F9_8 1.341(6) .
O1_9 C1_9 1.346(5) .
C1_9 C3_9 1.543(7) .
C1_9 C2_9 1.552(7) .
C1_9 C4_9 1.558(6) .
C2_9 F2_9 1.328(6) .
C2_9 F1_9 1.332(7) .
C2_9 F3_9 1.338(6) .
C3_9 F4_9 1.330(6) .
C3_9 F5_9 1.332(7) .
C3_9 F6_9 1.344(6) .
C4_9 F8_9 1.315(7) .
C4_9 F7_9 1.331(6) .
C4_9 F9_9 1.342(6) .
O1_10 C1_10 1.348(9) .
C1_10 C3_10 1.539(10) .
C1_10 C4_10 1.544(10) .
C1_10 C2_10 1.561(10) .
C2_10 F1_10 1.315(11) .
C2_10 F3_10 1.325(10) .
C2_10 F2_10 1.327(10) .
C3_10 F5_10 1.302(11) .
C3_10 F4_10 1.318(10) .
C3_10 F6_10 1.325(10) .
C4_10 F9_10 1.288(11) .
C4_10 F7_10 1.313(11) .
C4_10 F8_10 1.318(9) .
O1_25 C1_25 1.347(11) .
C1_25 C3_25 1.537(12) .
C1_25 C4_25 1.546(13) .
C1_25 C2_25 1.548(12) .
C2_25 F1_25 1.311(13) .
C2_25 F2_25 1.321(12) .
C2_25 F3_25 1.325(13) .
C3_25 F5_25 1.313(13) .
C3_25 F6_25 1.317(12) .
C3_25 F4_25 1.317(13) .
C4_25 F9_25 1.319(13) .
C4_25 F7_25 1.325(13) .
C4_25 F8_25 1.341(12) .
O1_11 C1_11 1.351(5) .
C1_11 C3_11 1.545(6) .
C1_11 C4_11 1.554(6) .
C1_11 C2_11 1.556(6) .
C2_11 F2_11 1.325(6) .
C2_11 F3_11 1.326(6) .
C2_11 F1_11 1.337(6) .
C3_11 F5_11 1.329(6) .
C3_11 F6_11 1.331(6) .
C3_11 F4_11 1.332(6) .
C4_11 F8_11 1.329(6) .
C4_11 F9_11 1.329(6) .
C4_11 F7_11 1.350(5) .
O1_12 C1_12 1.341(9) .
C1_12 C4_12 1.534(11) .
C1_12 C2_12 1.557(11) .
C1_12 C3_12 1.575(11) .
C2_12 F1_12 1.322(11) .
C2_12 F2_12 1.332(12) .
C2_12 F3_12 1.340(12) .
C3_12 F6_12 1.306(11) .
C3_12 F5_12 1.310(11) .
C3_12 F4_12 1.331(11) .
C4_12 F9_12 1.332(11) .
C4_12 F8_12 1.337(10) .
C4_12 F7_12 1.371(11) .
O1_22 C1_22 1.336(11) .
C1_22 C4_22 1.543(12) .
C1_22 C3_22 1.559(12) .
C1_22 C2_22 1.559(13) .
C2_22 F3_22 1.298(12) .
C2_22 F2_22 1.332(12) .
C2_22 F1_22 1.340(12) .
C3_22 F4_22 1.328(12) .
C3_22 F6_22 1.329(13) .
C3_22 F5_22 1.332(13) .
C4_22 F7_22 1.320(13) .
C4_22 F8_22 1.331(12) .
C4_22 F9_22 1.358(13) .
O1_33 C1_33 1.342(12) .
C1_33 C4_33 1.546(13) .
C1_33 C2_33 1.548(13) .
C1_33 C3_33 1.553(13) .
C2_33 F1_33 1.319(14) .
C2_33 F3_33 1.326(14) .
C2_33 F2_33 1.341(14) .
C3_33 F6_33 1.317(14) .
C3_33 F5_33 1.331(14) .
C3_33 F4_33 1.354(14) .
C4_33 F7_33 1.330(14) .
C4_33 F8_33 1.339(14) .
C4_33 F9_33 1.342(14) .
O1_13 C1_13 1.352(6) .
C1_13 C2_13 1.549(7) .
C1_13 C3_13 1.551(7) .
C1_13 C4_13 1.558(7) .
C2_13 F2_13 1.330(6) .
C2_13 F1_13 1.330(6) .
C2_13 F3_13 1.336(7) .
C3_13 F6_13 1.325(7) .
C3_13 F5_13 1.335(7) .
C3_13 F4_13 1.336(8) .
C4_13 F8_13 1.321(7) .
C4_13 F9_13 1.328(7) .
C4_13 F7_13 1.337(7) .
O1_14 C1_14 1.331(6) .
C1_14 C2_14 1.539(8) .
C1_14 C4_14 1.548(9) .
C1_14 C3_14 1.567(8) .
C2_14 F3_14 1.306(8) .
C2_14 F2_14 1.341(8) .
C2_14 F1_14 1.349(9) .
C3_14 F4_14 1.304(8) .
C3_14 F6_14 1.342(8) .
C3_14 F5_14 1.349(7) .
C4_14 F9_14 1.309(8) .
C4_14 F8_14 1.337(7) .
C4_14 F7_14 1.338(8) .
O1_29 C1_29 1.343(12) .
C1_29 C3_29 1.548(14) .
C1_29 C2_29 1.549(13) .
C1_29 C4_29 1.553(13) .
C2_29 F2_29 1.324(14) .
C2_29 F3_29 1.330(14) .
C2_29 F1_29 1.331(14) .
C3_29 F5_29 1.330(14) .
C3_29 F6_29 1.331(14) .
C3_29 F4_29 1.332(14) .
C4_29 F9_29 1.311(14) .
C4_29 F7_29 1.329(14) .
C4_29 F8_29 1.331(14) .
O1_15 C1_15 1.349(9) .
C1_15 C2_15 1.550(10) .
C1_15 C4_15 1.556(10) .
C1_15 C3_15 1.559(11) .
C2_15 F1_15 1.332(10) .
C2_15 F2_15 1.343(10) .
C2_15 F3_15 1.343(10) .
C3_15 F4_15 1.320(10) .
C3_15 F5_15 1.329(10) .
C3_15 F6_15 1.336(10) .
C4_15 F9_15 1.327(10) .
C4_15 F7_15 1.337(10) .
C4_15 F8_15 1.338(10) .
O1_27 C1_27 1.350(12) .
C1_27 C3_27 1.542(12) .
C1_27 C4_27 1.547(12) .
C1_27 C2_27 1.557(13) .
C2_27 F3_27 1.329(12) .
C2_27 F2_27 1.330(13) .
C2_27 F1_27 1.333(12) .
C3_27 F4_27 1.332(12) .
C3_27 F6_27 1.335(12) .
C3_27 F5_27 1.341(12) .
C4_27 F9_27 1.321(13) .
C4_27 F7_27 1.329(13) .
C4_27 F8_27 1.329(13) .
O1_31 C1_31 1.349(12) .
C1_31 C3_31 1.545(12) .
C1_31 C2_31 1.551(13) .
C1_31 C4_31 1.557(13) .
C2_31 F1_31 1.326(13) .
C2_31 F3_31 1.327(13) .
C2_31 F2_31 1.331(13) .
C3_31 F5_31 1.331(13) .
C3_31 F4_31 1.333(13) .
C3_31 F6_31 1.343(13) .
C4_31 F7_31 1.328(13) .
C4_31 F9_31 1.335(13) .
C4_31 F8_31 1.335(13) .
O1_16 C1_16 1.347(11) .
C1_16 C2_16 1.546(12) .
C1_16 C4_16 1.553(12) .
C1_16 C3_16 1.560(13) .
C2_16 F1_16 1.328(12) .
C2_16 F2_16 1.333(12) .
C2_16 F3_16 1.333(12) .
C3_16 F5_16 1.306(12) .
C3_16 F4_16 1.326(13) .
C3_16 F6_16 1.354(12) .
C4_16 F8_16 1.333(12) .
C4_16 F7_16 1.341(12) .
C4_16 F9_16 1.356(12) .
O1_19 C1_19 1.337(11) .
C1_19 C2_19 1.553(13) .
C1_19 C3_19 1.555(13) .
C1_19 C4_19 1.561(12) .
C2_19 F3_19 1.321(13) .
C2_19 F2_19 1.330(12) .
C2_19 F1_19 1.346(13) .
C3_19 F5_19 1.312(13) .
C3_19 F4_19 1.339(13) .
C3_19 F6_19 1.354(13) .
C4_19 F8_19 1.332(13) .
C4_19 F7_19 1.333(13) .
C4_19 F9_19 1.339(13) .
O1_28 C1_28 1.354(12) .
C1_28 C3_28 1.536(13) .
C1_28 C4_28 1.542(13) .
C1_28 C2_28 1.551(13) .
C2_28 F3_28 1.308(13) .
C2_28 F2_28 1.324(13) .
C2_28 F1_28 1.333(14) .
C3_28 F4_28 1.324(13) .
C3_28 F6_28 1.339(13) .
C3_28 F5_28 1.344(13) .
C4_28 F9_28 1.335(13) .
C4_28 F7_28 1.336(14) .
C4_28 F8_28 1.337(13) .
O1_34 C1_34 1.331(12) .
C1_34 C2_34 1.543(13) .
C1_34 C3_34 1.543(13) .
C1_34 C4_34 1.567(13) .
C2_34 F1_34 1.337(14) .
C2_34 F3_34 1.339(14) .
C2_34 F2_34 1.349(14) .
C3_34 F5_34 1.315(14) .
C3_34 F4_34 1.333(14) .
C3_34 F6_34 1.348(14) .
C4_34 F8_34 1.312(14) .
C4_34 F9_34 1.320(14) .
C4_34 F7_34 1.333(14) .
O1_17 C1_17 1.344(10) .
C1_17 C4_17 1.546(11) .
C1_17 C3_17 1.554(11) .
C1_17 C2_17 1.556(11) .
C2_17 F3_17 1.317(11) .
C2_17 F2_17 1.333(11) .
C2_17 F1_17 1.335(11) .
C3_17 F6_17 1.317(11) .
C3_17 F5_17 1.325(11) .
C3_17 F4_17 1.346(10) .
C4_17 F7_17 1.326(10) .
C4_17 F8_17 1.333(10) .
C4_17 F9_17 1.340(11) .
O1_26 C1_26 1.357(11) .
C1_26 C3_26 1.544(13) .
C1_26 C2_26 1.544(12) .
C1_26 C4_26 1.552(13) .
C2_26 F1_26 1.325(13) .
C2_26 F2_26 1.327(12) .
C2_26 F3_26 1.342(12) .
C3_26 F6_26 1.322(13) .
C3_26 F4_26 1.336(13) .
C3_26 F5_26 1.338(13) .
C4_26 F9_26 1.320(13) .
C4_26 F7_26 1.334(13) .
C4_26 F8_26 1.337(13) .
O1_32 C1_32 1.334(12) .
C1_32 C3_32 1.559(13) .
C1_32 C4_32 1.562(12) .
C1_32 C2_32 1.571(13) .
C2_32 F3_32 1.324(13) .
C2_32 F1_32 1.326(13) .
C2_32 F2_32 1.335(13) .
C3_32 F4_32 1.330(13) .
C3_32 F5_32 1.331(13) .
C3_32 F6_32 1.334(13) .
C4_32 F9_32 1.332(13) .
C4_32 F7_32 1.341(13) .
C4_32 F8_32 1.345(13) .
O1_18 C1_18 1.348(8) .
C1_18 C2_18 1.538(10) .
C1_18 C4_18 1.551(10) .
C1_18 C3_18 1.559(10) .
C2_18 F3_18 1.317(9) .
C2_18 F2_18 1.325(8) .
C2_18 F1_18 1.332(9) .
C3_18 F5_18 1.311(9) .
C3_18 F4_18 1.332(9) .
C3_18 F6_18 1.343(9) .
C4_18 F9_18 1.333(11) .
C4_18 F7_18 1.334(11) .
C4_18 F8_18 1.335(10) .
O1_24 C1_24 1.345(11) .
C1_24 C4_24 1.545(12) .
C1_24 C3_24 1.555(12) .
C1_24 C2_24 1.558(12) .
C2_24 F1_24 1.327(12) .
C2_24 F3_24 1.334(13) .
C2_24 F2_24 1.336(12) .
C3_24 F4_24 1.313(12) .
C3_24 F5_24 1.328(13) .
C3_24 F6_24 1.336(13) .
C4_24 F9_24 1.314(12) .
C4_24 F8_24 1.335(12) .
C4_24 F7_24 1.343(12) .
